data_1571176
loop_
_publ_author_name
'Osei, Manasseh Kusi'
'Mirzaei, Saber'
'Mirzaei, M. Saeed'
'Valles, Agustin'
'Hern\'andez S\'anchez, Ra\'ul'

_publ_section_title
;
 Reversible dioxygen uptake at [Cu4] clusters
;
_journal_issue 14
_journal_name_full 'Chemical Science'
_journal_page_first 5327
_journal_page_last 5332
_journal_paper_doi 10.1039/D3SC06390A
_journal_volume 15
_journal_year 2024
_chemical_formula_moiety 'C91 H110 Cu4 N4 O12, C2 H3 N, 0.25(C4 H8 O)'
_chemical_formula_sum 'C94 H115 Cu4 N5 O12.25'
_chemical_formula_weight 1765.06
_space_group_crystal_system triclinic
_space_group_IT_number 2
_space_group_name_Hall '-P 1'
_space_group_name_H-M_alt 'P -1'
_atom_sites_solution_hydrogens geom
_atom_sites_solution_primary dual
_audit_creation_date 2024-02-16
_audit_creation_method
;
Olex2 1.5
(compiled 2023.08.24 svn.re1ec1418 for OlexSys, GUI svn.r6817)
;
_audit_update_record
;
2024-02-20 deposited with the CCDC.	2024-03-05 downloaded from the CCDC.
;
_cell_angle_alpha 107.861(2)
_cell_angle_beta 104.915(2)
_cell_angle_gamma 94.308(2)
_cell_formula_units_Z 2
_cell_length_a 14.3434(3)
_cell_length_b 18.4638(5)
_cell_length_c 19.1152(5)
_cell_measurement_reflns_used 18535
_cell_measurement_temperature 100
_cell_measurement_theta_max 73.2020
_cell_measurement_theta_min 2.5180
_cell_volume 4590.2(2)
_computing_cell_refinement 'CrysAlisPro 1.171.42.49 (Rigaku OD, 2022)'
_computing_data_collection 'CrysAlisPro 1.171.42.49 (Rigaku OD, 2022)'
_computing_data_reduction 'CrysAlisPro 1.171.42.49 (Rigaku OD, 2022)'
_computing_molecular_graphics 'Olex2 1.5 (Dolomanov et al., 2009)'
_computing_publication_material 'Olex2 1.5 (Dolomanov et al., 2009)'
_computing_structure_refinement 'SHELXL 2019/3 (Sheldrick, 2015)'
_computing_structure_solution 'SHELXT 2018/2 (Sheldrick, 2018)'
_diffrn_ambient_environment N~2~
_diffrn_ambient_temperature 100
_diffrn_detector 'Hybrid Pixel Array Detector'
_diffrn_detector_area_resol_mean 10.0000
_diffrn_detector_type 'HyPix-Arc 150'
_diffrn_measured_fraction_theta_full 0.994
_diffrn_measured_fraction_theta_max 0.957
_diffrn_measurement_details
;
List of Runs (angles in degrees, time in seconds):

  # Type    Start    End  Width  t~exp~   \w     \q     \k     \f   Frames
#--------------------------------------------------------------------------
  1  \w     37.00  69.00   0.50    3.00    --   34.00  77.00  22.66   64
  2  \w     37.00  69.00   0.50    3.00    --   34.00  77.00  89.16   64
  3  \w    -74.00 -42.00   0.50    3.00    --  -38.00 -75.00 -58.37   64
  4  \w     47.00  79.00   0.50    3.00    --   38.00  64.00-118.95   64
  5  \w    -74.00 -42.00   0.50    3.00    --  -38.00 -75.00 -16.42   64
  6  \w     56.00  88.00   0.50    3.00    --   46.00  60.00 -87.78   64
  7  \w    -85.00 -54.00   0.50    3.00    --  -46.00 -67.00  18.02   62
  8  \w    -91.00 -60.00   0.50    3.00    --  -54.00 -72.00 130.70   62
  9  \w    -81.00 -13.00   0.50    3.00    --  -54.77 125.00 120.00  136
 10  \w    -81.00 -13.00   0.50    3.00    --  -54.77 125.00 120.00  136
 11  \w   -105.00 -68.00   0.50    3.00    --  -58.00 -36.00  -6.74   74
 12  \w   -105.00 -68.00   0.50    3.00    --  -58.00 -36.00  38.65   74
 13  \w   -105.00 -68.00   0.50    3.00    --  -58.00 -36.00  77.70   74
 14  \w   -109.00 -73.00   0.50    3.00    --  -62.00 -37.00-160.41   72
 15  \w   -106.00 -73.00   0.50    3.00    --  -62.25 -53.00 165.52   66
 16  \w   -109.00 -75.00   0.50    3.00    --  -62.25 -39.00  61.97   68
 17  \w   -109.00 -75.00   0.50    3.00    --  -62.25 -39.00 -68.11   68
 18  \w   -105.00 -72.00   0.50    3.00    --  -62.25 -56.00 179.35   66
 19  \w   -108.00 -74.00   0.50    3.00    --  -62.25 -42.00  98.36   68
 20  \w   -109.00 -72.00   0.50    3.00    --  -62.25 -36.00 -42.36   74
 21  \w     34.00  90.00   0.50    3.00    --   63.28-125.00 -30.00  112
 22  \w     34.00  90.00   0.50    3.00    --   63.28-125.00 -60.00  112
 23  \w     34.00  90.00   0.50    3.00    --   63.28-125.00 120.00  112
 24  \w     70.00 102.00   0.50    3.00    --   66.00  76.00 -87.25   64
 25  \w     37.00  83.00   0.50    3.00    --   74.34 -95.00 -30.00   92
 26  \w     37.00  83.00   0.50    3.00    --   74.34 -95.00  90.00   92
 27  \w     37.00  83.00   0.50    3.00    --   74.34 -95.00 120.00   92
 28  \w     37.00  83.00   0.50    3.00    --   74.34 -95.00 -90.00   92
 29  \w     34.00 101.00   0.50    3.00    --   74.34-125.00-180.00  134
 30  \w     34.00 101.00   0.50    3.00    --   74.34-125.00  30.00  134
 31  \w     43.00 120.00   0.50    3.00    --   74.34  15.00 150.00  154
 32  \w     34.00  92.00   0.50    3.00    --   74.34-110.00 -90.00  116
 33  \w     34.00 101.00   0.50    3.00    --   74.34-125.00  30.00  134
 34  \w     37.00  83.00   0.50    3.00    --   74.34 -95.00-180.00   92
 35  \w     37.00  83.00   0.50    3.00    --   74.34 -95.00 150.00   92
 36  \w     37.00  83.00   0.50    3.00    --   74.34 -95.00   0.00   92
 37  \w     47.00  83.00   0.50    3.00    --   74.34 -95.00  60.00   72
 38  \w     76.00 102.00   0.50    3.00    --   75.91-125.00-180.00   52
 39  \w     77.00 103.00   0.50    3.00    --   75.91-125.00  90.00   52
 40  \w     46.00 102.00   0.50    3.00    --   75.91   0.00-120.00  112
 41  \w     74.00 103.00   0.50    3.00    --   75.91-125.00 -30.00   58
 42  \w     34.00  70.00   0.50    3.00    --   75.91-125.00 -30.00   72
 43  \w     40.00 103.00   0.50    3.00    --   75.91   0.00 -60.00  126
 44  \w     77.00 103.00   0.50    3.00    --   75.91-125.00 -60.00   52
 45  \w     74.00 100.00   0.50    3.00    --   78.53-116.00-131.99   52
 46  \w     72.00  98.00   0.50    3.00    --   78.53-113.00 126.03   52
 47  \w     39.00 104.00   0.50    3.00    --   78.53-122.00  61.97  130
 48  \w     93.00 126.00   0.50    3.00    --   78.53  35.00 155.42   66
 49  \w     75.00 101.00   0.50    3.00    --   78.53-119.00-148.19   52
 50  \w     93.00 124.00   0.50    3.00    --   78.53  45.00 -45.96   62
 51  \w     84.00 125.00   0.50    3.00    --   78.53  27.00 -68.45   82
 52  \w     94.00 121.00   0.50    3.00    --   78.53  35.00  58.81   54
 53  \w     38.00  68.00   0.50    3.00    --   78.53-119.00-148.19   60
 54  \w     38.00 100.00   0.50    3.00    --   78.53-117.00-109.97  124
 55  \w     81.00 107.00   0.50    3.00    --   78.53-126.00  34.72   52
;
_diffrn_measurement_device 'four-circle diffractometer'
_diffrn_measurement_device_type 'XtaLAB Synergy, Dualflex, HyPix-Arc 150'
_diffrn_measurement_method '\w scans'
_diffrn_orient_matrix_type 'CrysAlisPro convention (1999,Acta A55,543-557)'
_diffrn_orient_matrix_UB_11 -0.0316338000
_diffrn_orient_matrix_UB_12 -0.0800572000
_diffrn_orient_matrix_UB_13 -0.0632550000
_diffrn_orient_matrix_UB_21 0.0469316000
_diffrn_orient_matrix_UB_22 -0.0375542000
_diffrn_orient_matrix_UB_23 0.0591898000
_diffrn_orient_matrix_UB_31 -0.0975078000
_diffrn_orient_matrix_UB_32 -0.0093232000
_diffrn_orient_matrix_UB_33 0.0187314000
_diffrn_radiation_monochromator mirror
_diffrn_radiation_probe x-ray
_diffrn_radiation_type 'Cu K\a'
_diffrn_radiation_wavelength 1.54184
_diffrn_reflns_av_R_equivalents 0.0633
_diffrn_reflns_av_unetI/netI 0.0754
_diffrn_reflns_Laue_measured_fraction_full 0.994
_diffrn_reflns_Laue_measured_fraction_max 0.957
_diffrn_reflns_limit_h_max 16
_diffrn_reflns_limit_h_min -17
_diffrn_reflns_limit_k_max 22
_diffrn_reflns_limit_k_min -22
_diffrn_reflns_limit_l_max 23
_diffrn_reflns_limit_l_min -23
_diffrn_reflns_number 89646
_diffrn_reflns_point_group_measured_fraction_full 0.994
_diffrn_reflns_point_group_measured_fraction_max 0.957
_diffrn_reflns_theta_full 67.684
_diffrn_reflns_theta_max 74.470
_diffrn_reflns_theta_min 2.542
_diffrn_source 'micro-focus sealed X-ray tube'
_diffrn_source_type 'PhotonJet (Cu) X-ray Source'
_exptl_absorpt_coefficient_mu 1.525
_exptl_absorpt_correction_T_max 1.00000
_exptl_absorpt_correction_T_min 0.80488
_exptl_absorpt_correction_type multi-scan
_exptl_absorpt_process_details
;
CrysAlisPro 1.171.42.49 (Rigaku Oxford Diffraction, 2022)
Empirical absorption correction using spherical harmonics,
implemented in SCALE3 ABSPACK scaling algorithm.
;
_exptl_crystal_colour yellowish
_exptl_crystal_colour_modifier yellowish
_exptl_crystal_density_diffrn 1.277
_exptl_crystal_description block
_exptl_crystal_F_000 1856
_exptl_crystal_size_max 0.07
_exptl_crystal_size_mid 0.06
_exptl_crystal_size_min 0.05
_refine_diff_density_max 1.883
_refine_diff_density_min -0.585
_refine_diff_density_rms 0.116
_refine_ls_extinction_method none
_refine_ls_goodness_of_fit_ref 1.062
_refine_ls_hydrogen_treatment constr
_refine_ls_matrix_type full
_refine_ls_number_parameters 1090
_refine_ls_number_reflns 17927
_refine_ls_number_restraints 241
_refine_ls_restrained_S_all 1.072
_refine_ls_R_factor_all 0.1907
_refine_ls_R_factor_gt 0.1052
_refine_ls_shift/su_max 5.487
_refine_ls_shift/su_mean 0.055
_refine_ls_structure_factor_coef Fsqd
_refine_ls_weighting_details 'w=1/[\s^2^(Fo^2^)+(0.2000P)^2^] where P=(Fo^2^+2Fc^2^)/3'
_refine_ls_weighting_scheme calc
_refine_ls_wR_factor_gt 0.2911
_refine_ls_wR_factor_ref 0.3509
_reflns_Friedel_coverage 0.000
_reflns_number_gt 8476
_reflns_number_total 17927
_reflns_threshold_expression 'I > 2\s(I)'
_cod_data_source_file d3sc06390a2.cif
_cod_data_source_block mo860_rhs1
_cod_depositor_comments 'Adding full bibliography for 1571175--1571176.cif.'
_cod_database_code 1571176
_shelx_shelxl_version_number 2019/3
_chemical_oxdiff_formula 'C N O Cu'
_shelx_space_group_comment
;
The symmetry employed for this shelxl refinement is uniquely defined
by the following loop, which should always be used as a source of
symmetry information in preference to the above space-group names.
They are only intended as comments.
;
_shelx_estimated_absorpt_t_max 0.928
_shelx_estimated_absorpt_t_min 0.901
_olex2_refinement_description
;
1. Fixed Uiso
 At 1.2 times of:
  All C(H) groups, All C(H,H) groups, All C(H,H,H,H) groups, All N(H) groups
 At 1.5 times of:
  All C(H,H,H) groups
2. Shared sites
{C19A, C19E}
{C22A, C22E}
{C23A, C23E}
{C19B, C19F}
{C17D, C17G}
3. Restrained distances
 C18A-C19A = C19A-C20A = C20A-C21A = C21A-C22A = C22A-C23A = C18A-C19E = C19E-
 C20E = C20E-C21E = C21E-C22E = C22E-C23E
 1.5 with sigma of 0.02
 C18B-C19B = C19B-C20B = C20B-C21B = C21B-C22B = C18B-C19F = C19F-C20F = C20F-
 C21F = C21F-C22F
 1.5 with sigma of 0.02
 C19F-C21F = C20F-C22F
 2.5 with sigma of 0.02
 C19B-C21B = C20B-C22B
 2.5 with sigma of 0.02
 C17D-C18D
 1.5 with sigma of 0.02
 C18D-C19D
 1.5 with sigma of 0.02
 C19D-C20D
 1.5 with sigma of 0.02
 C20D-C21D
 1.5 with sigma of 0.02
 C21D-C22D
 1.5 with sigma of 0.02
 C22D-C23D
 1.5 with sigma of 0.02
 C17G-C18G
 1.5 with sigma of 0.02
 C18G-C19G
 1.5 with sigma of 0.02
 C19G-C20G
 1.5 with sigma of 0.02
 C20G-C21G
 1.5 with sigma of 0.02
 C21G-C22G
 1.5 with sigma of 0.02
 C22G-C23G
 1.5 with sigma of 0.02
 C17D-C19D
 2.5 with sigma of 0.02
 C18D-C20D
 2.5 with sigma of 0.02
 C19D-C21D
 2.5 with sigma of 0.02
 C20D-C22D
 2.5 with sigma of 0.02
 C21D-C23D
 2.5 with sigma of 0.02
 C17G-C19G
 2.5 with sigma of 0.02
 C18G-C20G
 2.5 with sigma of 0.02
 C19G-C21G
 2.5 with sigma of 0.02
 C20G-C22G
 2.5 with sigma of 0.02
 C21G-C23G
 2.5 with sigma of 0.02
 C17C-C18C
 1.5 with sigma of 0.02
 C18C-C19C
 1.5 with sigma of 0.02
 C19C-C20C
 1.5 with sigma of 0.02
 C20C-C21C
 1.5 with sigma of 0.02
 C21C-C22C
 1.5 with sigma of 0.02
 C22C-C23C
 1.5 with sigma of 0.02
 O1S-C11S
 1.43 with sigma of 0.02
 O1S-C14S
 1.43 with sigma of 0.02
 C11S-C12S
 1.54 with sigma of 0.02
 C12S-C13S
 1.54 with sigma of 0.02
 C14S-C13S
 1.54 with sigma of 0.02
 C11S-C13S
 2.43 with sigma of 0.02
 C14S-C12S
 2.43 with sigma of 0.02
 O1S-C12S
 2.37 with sigma of 0.02
 O1S-C13S
 2.37 with sigma of 0.02
4. Rigid bond restraints
 C17D, C18D, C19D, C20D, C21D, C22D, C23D
 with sigma for 1-2 distances of 0.01 and sigma for 1-3 distances of 0.01
 C17G, C18G, C19G, C20G, C21G, C22G, C23G
 with sigma for 1-2 distances of 0.01 and sigma for 1-3 distances of 0.01
 C19B, C20B, C21B, C22B
 with sigma for 1-2 distances of 0.01 and sigma for 1-3 distances of 0.01
 C19F, C20F, C21F, C22F
 with sigma for 1-2 distances of 0.01 and sigma for 1-3 distances of 0.01
5. Uiso/Uaniso restraints and constraints
C17D \\sim C18D \\sim C19D \\sim C20D \\sim C21D \\sim C22D \\sim C23D: within
2A with sigma of 0.01 and sigma for terminal atoms of 0.02 within 2A
C17G \\sim C18G \\sim C19G \\sim C20G \\sim C21G \\sim C22G \\sim C23G: within
2A with sigma of 0.01 and sigma for terminal atoms of 0.02 within 2A
C19B \\sim C20B \\sim C21B \\sim C22B: within 2A with sigma of 0.01 and sigma
for terminal atoms of 0.02 within 2A
C19F \\sim C20F \\sim C21F \\sim C22F: within 2A with sigma of 0.01 and sigma
for terminal atoms of 0.02 within 2A
Uanis(C17C) \\sim Ueq, Uanis(C18C) \\sim Ueq, Uanis(C19C) \\sim Ueq,
Uanis(C20C) \\sim Ueq, Uanis(C21C) \\sim Ueq, Uanis(C22C) \\sim Ueq,
Uanis(C23C) \\sim Ueq: with sigma of 0.01 and sigma for terminal atoms of 0.02
Uanis(C19A) = Uanis(C19E)
Uanis(C20A) = Uanis(C20E)
Uanis(C21A) = Uanis(C21E)
Uanis(C22A) = Uanis(C22E)
Uanis(C23A) = Uanis(C23E)
Uanis(C19B) = Uanis(C19F) = Uanis(C20B) = Uanis(C20F)
Uanis(C21B) = Uanis(C21F)
Uanis(C22B) = Uanis(C22F)
Uanis(C17D) = Uanis(C17G)
Uanis(C18D) = Uanis(C18G)
Uanis(C19D) = Uanis(C19G)
Uanis(C20D) = Uanis(C20G)
Uanis(C21D) = Uanis(C21G)
Uanis(C22D) = Uanis(C22G)
Uanis(C23D) = Uanis(C23G)
Uanis(O1S) = Uanis(C14S) = Uanis(C11S) = Uanis(C12S) = Uanis(C13S)
6. Others
 Sof(H18C)=Sof(H18D)=Sof(C19E)=Sof(H19I)=Sof(H19J)=Sof(C20E)=Sof(H20I)=
 Sof(H20J)=Sof(C21E)=Sof(H21I)=Sof(H21J)=Sof(C22E)=Sof(H22J)=Sof(H22K)=
 Sof(C23E)=Sof(H23J)=Sof(H23K)=Sof(H23L)=1-FVAR(1)
 Sof(H18A)=Sof(H18B)=Sof(C19A)=Sof(H19A)=Sof(H19B)=Sof(C20A)=Sof(H20A)=
 Sof(H20B)=Sof(C21A)=Sof(H21A)=Sof(H21B)=Sof(C22A)=Sof(H22A)=Sof(H22B)=
 Sof(C23A)=Sof(H23A)=Sof(H23B)=Sof(H23C)=FVAR(1)
 Sof(H18G)=Sof(H18H)=Sof(C19F)=Sof(H19K)=Sof(H19L)=Sof(C20F)=Sof(H20K)=
 Sof(H20L)=Sof(C21F)=Sof(H21K)=Sof(H21L)=Sof(C22F)=Sof(H22L)=Sof(H22M)=
 Sof(H22N)=1-FVAR(2)
 Sof(H18E)=Sof(H18F)=Sof(C19B)=Sof(H19C)=Sof(H19D)=Sof(C20B)=Sof(H20C)=
 Sof(H20D)=Sof(C21B)=Sof(H21C)=Sof(H21D)=Sof(C22B)=Sof(H22C)=Sof(H22D)=
 Sof(H22E)=FVAR(2)
 Sof(H16E)=Sof(C17G)=Sof(H17I)=Sof(H17J)=Sof(C18G)=Sof(H18M)=Sof(H18N)=
 Sof(C19G)=Sof(H19M)=Sof(H19N)=Sof(C20G)=Sof(H20M)=Sof(H20N)=Sof(C21G)=
 Sof(H21M)=Sof(H21N)=Sof(C22G)=Sof(H22O)=Sof(H22P)=Sof(C23G)=Sof(H23M)=
 Sof(H23N)=Sof(H23O)=1-FVAR(3)
 Sof(H16D)=Sof(C17D)=Sof(H17G)=Sof(H17H)=Sof(C18D)=Sof(H18K)=Sof(H18L)=
 Sof(C19D)=Sof(H19G)=Sof(H19H)=Sof(C20D)=Sof(H20G)=Sof(H20H)=Sof(C21D)=
 Sof(H21G)=Sof(H21H)=Sof(C22D)=Sof(H22H)=Sof(H22I)=Sof(C23D)=Sof(H23G)=
 Sof(H23H)=Sof(H23I)=FVAR(3)
 Fixed Sof: O1S(0.25) C14S(0.25) H14A(0.25) H14B(0.25) C11S(0.25) H11A(0.25)
 H11B(0.25) C13S(0.25) H13A(0.25) H13B(0.25) C12S(0.25) H12E(0.25) H12F(0.25)
7.a Ternary CH refined with riding coordinates:
 N1A(H1A), N1B(H1B), N1C(H1C), N1D(H1D), C16A(H16A), C16B(H16B), C16C(H16C),
 C16D(H16D), C16D(H16E)
7.b Secondary CH2 refined with riding coordinates:
 C8A(H8AA,H8AB), C8B(H8BA,H8BB), C8C(H8CA,H8CB), C8D(H8DA,H8DB), C15A(H15A,
 H15B), C15B(H15C,H15D), C15C(H15E,H15F), C15D(H15G,H15H), C17A(H17A,H17B),
 C17B(H17C,H17D), C17C(H17E,H17F), C17D(H17G,H17H), C17G(H17I,H17J), C18A(H18A,
 H18B), C18A(H18C,H18D), C18B(H18E,H18F), C18B(H18G,H18H), C18C(H18I,H18J),
 C18D(H18K,H18L), C18G(H18M,H18N), C19A(H19A,H19B), C19B(H19C,H19D), C19C(H19E,
 H19F), C19D(H19G,H19H), C19E(H19I,H19J), C19F(H19K,H19L), C19G(H19M,H19N),
 C20A(H20A,H20B), C20B(H20C,H20D), C20C(H20E,H20F), C20D(H20G,H20H), C20E(H20I,
 H20J), C20F(H20K,H20L), C20G(H20M,H20N), C21A(H21A,H21B), C21B(H21C,H21D),
 C21C(H21E,H21F), C21D(H21G,H21H), C21E(H21I,H21J), C21F(H21K,H21L), C21G(H21M,
 H21N), C22A(H22A,H22B), C22C(H22F,H22G), C22D(H22H,H22I), C22E(H22J,H22K),
 C22G(H22O,H22P), C14S(H14A,H14B), C11S(H11A,H11B), C13S(H13A,H13B), C12S(H12E,
 H12F)
7.c Aromatic/amide H refined with riding coordinates:
 C2A(H2A), C2B(H2B), C2C(H2C), C2D(H2D), C4A(H4A), C4B(H4B), C4C(H4C),
 C4D(H4D), C5A(H5A), C5B(H5B), C5C(H5C), C5D(H5D), C12A(H12A), C12B(H12B),
 C12C(H12C), C12D(H12D)
7.d Idealised Me refined as rotating group:
 C7A(H7AA,H7AB,H7AC), C7B(H7BA,H7BB,H7BC), C7C(H7CA,H7CB,H7CC), C7D(H7DA,H7DB,
 H7DC), C22B(H22C,H22D,H22E), C22F(H22L,H22M,H22N), C23A(H23A,H23B,H23C),
 C23C(H23D,H23E,H23F), C23D(H23G,H23H,H23I), C23E(H23J,H23K,H23L), C23G(H23M,
 H23N,H23O), C2S(H2SA,H2SB,H2SC)
;
_olex2_submission_special_instructions 'No special instructions were received'
_oxdiff_exptl_absorpt_empirical_details
;
Empirical correction (ABSPACK) includes:
- Absorption correction using spherical harmonics
- Frame scaling
;
_oxdiff_exptl_absorpt_empirical_full_max 1.581
_oxdiff_exptl_absorpt_empirical_full_min 0.779

loop_
_space_group_symop_operation_xyz
'x, y, z'
'-x, -y, -z'

loop_
_atom_site_label
_atom_site_type_symbol
_atom_site_fract_x
_atom_site_fract_y
_atom_site_fract_z
_atom_site_U_iso_or_equiv
_atom_site_adp_type
_atom_site_occupancy
_atom_site_site_symmetry_order
_atom_site_calc_flag
_atom_site_refinement_flags_posn
_atom_site_refinement_flags_adp
_atom_site_refinement_flags_occupancy
_atom_site_disorder_assembly
_atom_site_disorder_group
Cu1 Cu 0.38112(6) 0.10858(7) -0.05860(7) 0.0690(4) Uani 1 1 d . . . . .
Cu2 Cu 0.49347(7) 0.09481(7) 0.07130(7) 0.0703(4) Uani 1 1 d . . . . .
Cu3 Cu 0.33653(7) 0.03201(7) 0.09539(7) 0.0714(4) Uani 1 1 d . . . . .
Cu4 Cu 0.22356(7) 0.04379(7) -0.03515(7) 0.0702(4) Uani 1 1 d . . . . .
O1A O 0.1260(3) 0.3121(3) -0.0333(3) 0.0702(14) Uani 1 1 d . . . . .
O1B O 0.5036(3) 0.4026(3) 0.1059(3) 0.0711(14) Uani 1 1 d . . . . .
O1C O 0.4728(4) 0.3054(3) 0.3252(3) 0.0746(14) Uani 1 1 d . . . . .
O1D O 0.0973(3) 0.2133(3) 0.2015(3) 0.0821(17) Uani 1 1 d . . . . .
O2A O 0.1990(4) 0.4930(4) -0.0100(3) 0.0802(16) Uani 1 1 d . . . . .
O2B O 0.5988(3) 0.5334(3) 0.2750(3) 0.0705(14) Uani 1 1 d . . . . .
O2C O 0.3359(4) 0.3706(3) 0.4428(3) 0.0840(17) Uani 1 1 d . . . . .
O2D O -0.0616(3) 0.3253(3) 0.1566(4) 0.0843(17) Uani 1 1 d . . . . .
O3A O 0.3682(4) 0.5317(3) 0.0462(3) 0.0737(15) Uani 1 1 d . . . . .
O3B O 0.5884(3) 0.4892(3) 0.3762(3) 0.0721(14) Uani 1 1 d . . . . .
O3C O 0.1661(5) 0.3293(4) 0.3883(4) 0.0928(18) Uani 1 1 d . . . . .
O3D O -0.0529(3) 0.3681(4) 0.0539(4) 0.0867(17) Uani 1 1 d . . . . .
N1A N 0.2475(4) 0.0780(4) -0.1140(4) 0.0660(16) Uani 1 1 d . . . . .
H1A H 0.239550 0.032153 -0.160886 0.079 Uiso 1 1 calc R U . . .
N1B N 0.5156(4) 0.1342(4) -0.0043(4) 0.0701(18) Uani 1 1 d . . . . .
H1B H 0.553567 0.100916 -0.034489 0.084 Uiso 1 1 calc R U . . .
N1C N 0.4720(4) 0.0571(4) 0.1483(4) 0.0682(17) Uani 1 1 d . . . . .
H1C H 0.500690 0.008930 0.145787 0.082 Uiso 1 1 calc R U . . .
N1D N 0.2012(4) 0.0027(4) 0.0388(4) 0.0718(18) Uani 1 1 d . . . . .
H1D H 0.184376 -0.054800 0.015854 0.086 Uiso 1 1 calc R U . . .
C1A C 0.1871(5) 0.1300(5) -0.1342(5) 0.069(2) Uani 1 1 d . . . . .
C1B C 0.5612(5) 0.2136(5) 0.0231(5) 0.067(2) Uani 1 1 d . . . . .
C1C C 0.5034(5) 0.1100(5) 0.2246(5) 0.069(2) Uani 1 1 d . . . . .
C1D C 0.1373(5) 0.0317(5) 0.0843(5) 0.074(2) Uani 1 1 d . . . . .
C2A C 0.1849(4) 0.1974(5) -0.0779(5) 0.066(2) Uani 1 1 d . . . . .
H2A H 0.226689 0.209180 -0.027010 0.079 Uiso 1 1 calc R U . . .
C2B C 0.5151(4) 0.2716(4) 0.0541(4) 0.063(2) Uani 1 1 d . . . . .
H2B H 0.453037 0.259373 0.060545 0.076 Uiso 1 1 calc R U . . .
C2C C 0.4767(5) 0.1813(5) 0.2411(5) 0.068(2) Uani 1 1 d . . . . .
H2C H 0.435555 0.194699 0.200962 0.082 Uiso 1 1 calc R U . . .
C2D C 0.1451(5) 0.1091(5) 0.1224(5) 0.073(2) Uani 1 1 d . . . . .
H2D H 0.193174 0.144800 0.118642 0.087 Uiso 1 1 calc R U . . .
C3A C 0.1238(5) 0.2478(5) -0.0935(5) 0.066(2) Uani 1 1 d . . . . .
C3B C 0.5571(4) 0.3479(5) 0.0762(5) 0.065(2) Uani 1 1 d . . . . .
C3C C 0.5080(5) 0.2341(5) 0.3142(5) 0.070(2) Uani 1 1 d . . . . .
C3D C 0.0839(5) 0.1355(5) 0.1663(5) 0.070(2) Uani 1 1 d . . . . .
C4A C 0.0634(6) 0.2326(5) -0.1692(5) 0.077(2) Uani 1 1 d . . . . .
H4A H 0.020688 0.266771 -0.181412 0.093 Uiso 1 1 calc R U . . .
C4B C 0.6482(5) 0.3678(5) 0.0668(5) 0.071(2) Uani 1 1 d . . . . .
H4B H 0.675941 0.420101 0.078753 0.085 Uiso 1 1 calc R U . . .
C4C C 0.5700(6) 0.2173(6) 0.3726(5) 0.081(2) Uani 1 1 d . . . . .
H4C H 0.594447 0.254108 0.423046 0.097 Uiso 1 1 calc R U . . .
C4D C 0.0163(5) 0.0841(5) 0.1743(5) 0.074(2) Uani 1 1 d . . . . .
H4D H -0.023554 0.101846 0.206615 0.089 Uiso 1 1 calc R U . . .
C5A C 0.0690(5) 0.1665(5) -0.2243(5) 0.075(2) Uani 1 1 d . . . . .
H5A H 0.028934 0.155900 -0.275482 0.090 Uiso 1 1 calc R U . . .
C5B C 0.6962(5) 0.3071(5) 0.0391(5) 0.071(2) Uani 1 1 d . . . . .
H5B H 0.760042 0.319402 0.035791 0.086 Uiso 1 1 calc R U . . .
C5C C 0.5953(7) 0.1454(7) 0.3555(6) 0.093(3) Uani 1 1 d . . . . .
H5C H 0.636635 0.132401 0.395860 0.112 Uiso 1 1 calc R U . . .
C5D C 0.0070(5) 0.0047(5) 0.1340(5) 0.076(2) Uani 1 1 d . . . . .
H5D H -0.040120 -0.030769 0.139137 0.091 Uiso 1 1 calc R U . . .
C6A C 0.1287(5) 0.1145(5) -0.2103(4) 0.069(2) Uani 1 1 d . . . . .
C6B C 0.6567(5) 0.2318(5) 0.0167(5) 0.070(2) Uani 1 1 d . . . . .
C6C C 0.5639(6) 0.0902(6) 0.2823(6) 0.086(3) Uani 1 1 d . . . . .
C6D C 0.0637(5) -0.0226(5) 0.0878(5) 0.070(2) Uani 1 1 d . . . . .
C7A C 0.1310(6) 0.0411(6) -0.2736(5) 0.090(3) Uani 1 1 d . . . . .
H7AA H 0.108512 -0.004045 -0.261815 0.134 Uiso 1 1 calc R U . . .
H7AB H 0.198043 0.039879 -0.276703 0.134 Uiso 1 1 calc R U . . .
H7AC H 0.087923 0.040131 -0.322944 0.134 Uiso 1 1 calc R U . . .
C7B C 0.7093(5) 0.1678(5) -0.0131(6) 0.096(3) Uani 1 1 d . . . . .
H7BA H 0.679460 0.143041 -0.068695 0.144 Uiso 1 1 calc R U . . .
H7BB H 0.704818 0.129611 0.012489 0.144 Uiso 1 1 calc R U . . .
H7BC H 0.778278 0.188707 -0.002609 0.144 Uiso 1 1 calc R U . . .
C7C C 0.5925(8) 0.0110(7) 0.2664(6) 0.112(3) Uani 1 1 d . . . . .
H7CA H 0.625019 0.004116 0.315201 0.168 Uiso 1 1 calc R U . . .
H7CB H 0.637364 0.005895 0.234859 0.168 Uiso 1 1 calc R U . . .
H7CC H 0.533816 -0.028400 0.238917 0.168 Uiso 1 1 calc R U . . .
C7D C 0.0523(6) -0.1081(5) 0.0436(6) 0.101(3) Uani 1 1 d . . . . .
H7DA H 0.004582 -0.137134 0.057831 0.152 Uiso 1 1 calc R U . . .
H7DB H 0.115576 -0.125294 0.056183 0.152 Uiso 1 1 calc R U . . .
H7DC H 0.029416 -0.116994 -0.011742 0.152 Uiso 1 1 calc R U . . .
C8A C 0.0569(6) 0.3634(5) -0.0492(5) 0.084(3) Uani 1 1 d . . . . .
H8AA H -0.011180 0.335841 -0.065494 0.101 Uiso 1 1 calc R U . . .
H8AB H 0.066775 0.381231 -0.091020 0.101 Uiso 1 1 calc R U . . .
C8B C 0.5381(5) 0.4828(5) 0.1172(5) 0.071(2) Uani 1 1 d . . . . .
H8BA H 0.528514 0.490271 0.066821 0.085 Uiso 1 1 calc R U . . .
H8BB H 0.608717 0.497149 0.145717 0.085 Uiso 1 1 calc R U . . .
C8C C 0.5085(6) 0.3596(5) 0.4006(5) 0.079(2) Uani 1 1 d . . . . .
H8CA H 0.580000 0.375932 0.414042 0.095 Uiso 1 1 calc R U . . .
H8CB H 0.495490 0.336145 0.438073 0.095 Uiso 1 1 calc R U . . .
C8D C 0.0328(5) 0.2426(5) 0.2439(5) 0.084(3) Uani 1 1 d . . . . .
H8DA H 0.041258 0.223557 0.287871 0.101 Uiso 1 1 calc R U . . .
H8DB H -0.035725 0.224527 0.210732 0.101 Uiso 1 1 calc R U . . .
C9A C 0.0751(5) 0.4317(6) 0.0242(5) 0.075(2) Uani 1 1 d . . . . .
C9B C 0.4816(5) 0.5308(4) 0.1611(5) 0.0629(19) Uani 1 1 d . . . . .
C9C C 0.4579(5) 0.4268(5) 0.4032(4) 0.070(2) Uani 1 1 d . . . . .
C9D C 0.0541(5) 0.3275(5) 0.2721(5) 0.076(2) Uani 1 1 d . . . . .
C10A C 0.0211(5) 0.4324(5) 0.0743(5) 0.076(2) Uani 1 1 d . . . . .
C10B C 0.3970(5) 0.5542(5) 0.1260(5) 0.066(2) Uani 1 1 d . . . . .
C10C C 0.4995(5) 0.4913(5) 0.3896(4) 0.067(2) Uani 1 1 d . . . . .
C10D C 0.1220(5) 0.3704(6) 0.3435(5) 0.078(2) Uani 1 1 d . . . . .
C11A C 0.0363(5) 0.4931(5) 0.1420(5) 0.069(2) Uani 1 1 d . . . . .
C11B C 0.3432(5) 0.5993(4) 0.1698(5) 0.0636(19) Uani 1 1 d . . . . .
C11C C 0.4537(5) 0.5563(5) 0.3940(4) 0.0614(19) Uani 1 1 d . . . . .
C11D C 0.1448(6) 0.4503(5) 0.3688(5) 0.076(2) Uani 1 1 d . . . . .
C12A C 0.1083(5) 0.5554(5) 0.1578(5) 0.071(2) Uani 1 1 d . . . . .
H12A H 0.119108 0.598635 0.203246 0.086 Uiso 1 1 calc R U . . .
C12B C 0.3778(5) 0.6205(4) 0.2481(4) 0.0637(19) Uani 1 1 d . . . . .
H12B H 0.342042 0.651072 0.277923 0.076 Uiso 1 1 calc R U . . .
C12C C 0.3663(5) 0.5559(5) 0.4109(4) 0.067(2) Uani 1 1 d . . . . .
H12C H 0.334756 0.599648 0.412953 0.080 Uiso 1 1 calc R U . . .
C12D C 0.0949(5) 0.4867(5) 0.3192(5) 0.078(2) Uani 1 1 d . . . . .
H12D H 0.110157 0.541306 0.335086 0.093 Uiso 1 1 calc R U . . .
C13A C 0.1663(5) 0.5564(5) 0.1078(5) 0.070(2) Uani 1 1 d . . . . .
C13B C 0.4627(5) 0.5998(5) 0.2870(4) 0.0626(19) Uani 1 1 d . . . . .
C13C C 0.3212(6) 0.4937(5) 0.4253(4) 0.075(2) Uani 1 1 d . . . . .
C13D C 0.0248(5) 0.4488(5) 0.2483(5) 0.073(2) Uani 1 1 d . . . . .
C14A C 0.1480(5) 0.4946(5) 0.0423(5) 0.069(2) Uani 1 1 d . . . . .
C14B C 0.5119(5) 0.5534(5) 0.2409(5) 0.065(2) Uani 1 1 d . . . . .
C14C C 0.3715(6) 0.4295(5) 0.4216(4) 0.071(2) Uani 1 1 d . . . . .
C14D C 0.0079(5) 0.3693(6) 0.2271(5) 0.076(2) Uani 1 1 d . . . . .
C15A C 0.2912(5) 0.4686(5) 0.0045(5) 0.076(2) Uani 1 1 d . . . . .
H15A H 0.301995 0.440087 -0.045086 0.092 Uiso 1 1 calc R U . . .
H15B H 0.291414 0.432898 0.034001 0.092 Uiso 1 1 calc R U . . .
C15B C 0.5895(5) 0.4702(5) 0.3000(5) 0.072(2) Uani 1 1 d . . . . .
H15C H 0.528206 0.434748 0.266324 0.087 Uiso 1 1 calc R U . . .
H15D H 0.644588 0.442055 0.293739 0.087 Uiso 1 1 calc R U . . .
C15C C 0.2609(6) 0.3143(6) 0.3865(6) 0.091(3) Uani 1 1 d . . . . .
H15E H 0.268266 0.263809 0.393274 0.109 Uiso 1 1 calc R U . . .
H15F H 0.267544 0.310539 0.335270 0.109 Uiso 1 1 calc R U . . .
C15D C -0.0297(6) 0.3113(6) 0.0908(6) 0.090(3) Uani 1 1 d . . . . .
H15G H -0.061180 0.259207 0.054017 0.108 Uiso 1 1 calc R U . . .
H15H H 0.041999 0.312501 0.105561 0.108 Uiso 1 1 calc R U . . .
C16A C 0.2480(5) 0.6216(5) 0.1280(5) 0.069(2) Uani 1 1 d . . . . .
H16A H 0.255770 0.625027 0.078566 0.083 Uiso 1 1 calc R U . . .
C16B C 0.4978(5) 0.6232(5) 0.3739(5) 0.070(2) Uani 1 1 d . . . . .
H16B H 0.570123 0.624250 0.388271 0.084 Uiso 1 1 calc R U . . .
C16C C 0.2249(6) 0.4913(6) 0.4442(5) 0.084(3) Uani 1 1 d . . . . .
H16C H 0.226585 0.458581 0.477478 0.101 Uiso 1 1 calc R U . . .
C16D C -0.0246(5) 0.4908(5) 0.1975(5) 0.078(2) Uani 1 1 d . . . . .
H16D H -0.088822 0.457346 0.165027 0.093 Uiso 0.475(5) 1 calc R U P A 1
H16E H -0.088822 0.457346 0.165027 0.093 Uiso 0.525(5) 1 calc R U P A 2
C17A C 0.2316(6) 0.7000(5) 0.1735(5) 0.087(3) Uani 1 1 d . . . . .
H17A H 0.225092 0.698330 0.223270 0.104 Uiso 1 1 calc R U . . .
H17B H 0.169047 0.710553 0.144979 0.104 Uiso 1 1 calc R U . . .
C17B C 0.4821(6) 0.7016(5) 0.4173(5) 0.078(2) Uani 1 1 d . . . . .
H17C H 0.502422 0.709359 0.472990 0.093 Uiso 1 1 calc R U . . .
H17D H 0.411556 0.704549 0.401574 0.093 Uiso 1 1 calc R U . . .
C17C C 0.2092(6) 0.5720(6) 0.4894(6) 0.099(3) Uani 1 1 d D U . . .
H17E H 0.267354 0.597475 0.534394 0.119 Uiso 1 1 calc R U . . .
H17F H 0.200137 0.604327 0.456155 0.119 Uiso 1 1 calc R U . . .
C17D C -0.0478(5) 0.5676(5) 0.2385(5) 0.091(2) Uani 0.475(5) 1 d D U P A 1
H17G H -0.086272 0.587139 0.199255 0.109 Uiso 0.475(5) 1 calc R U P A 1
H17H H 0.014593 0.604128 0.265551 0.109 Uiso 0.475(5) 1 calc R U P A 1
C17G C -0.0478(5) 0.5676(5) 0.2385(5) 0.091(2) Uani 0.525(5) 1 d D U P A 2
H17I H 0.011805 0.598780 0.279483 0.109 Uiso 0.525(5) 1 calc R U P A 2
H17J H -0.066627 0.595419 0.201575 0.109 Uiso 0.525(5) 1 calc R U P A 2
C18A C 0.3138(7) 0.7675(5) 0.1894(6) 0.091(3) Uani 1 1 d D . . . .
H18A H 0.377270 0.754465 0.213143 0.109 Uiso 0.752(10) 1 calc R U P B 1
H18B H 0.315779 0.772490 0.139727 0.109 Uiso 0.752(10) 1 calc R U P B 1
H18C H 0.377270 0.754465 0.213143 0.109 Uiso 0.248(10) 1 calc R U P B 2
H18D H 0.315779 0.772490 0.139727 0.109 Uiso 0.248(10) 1 calc R U P B 2
C18B C 0.5390(7) 0.7648(6) 0.4031(6) 0.099(3) Uani 1 1 d D . . . .
H18E H 0.514079 0.759977 0.348250 0.119 Uiso 0.743(10) 1 calc R U P C 1
H18F H 0.608662 0.758574 0.413809 0.119 Uiso 0.743(10) 1 calc R U P C 1
H18G H 0.514079 0.759977 0.348250 0.119 Uiso 0.257(10) 1 calc R U P C 2
H18H H 0.608662 0.758574 0.413809 0.119 Uiso 0.257(10) 1 calc R U P C 2
C18C C 0.1182(7) 0.5638(7) 0.5166(7) 0.118(4) Uani 1 1 d D U . . .
H18I H 0.058854 0.546950 0.471608 0.142 Uiso 1 1 calc R U . . .
H18J H 0.121953 0.523588 0.541189 0.142 Uiso 1 1 calc R U . . .
C18D C -0.1044(14) 0.5698(12) 0.2973(11) 0.097(3) Uani 0.475(5) 1 d D U P A 1
H18K H -0.174045 0.548462 0.268700 0.117 Uiso 0.475(5) 1 calc R U P A 1
H18L H -0.079341 0.535145 0.325714 0.117 Uiso 0.475(5) 1 calc R U P A 1
C18G C -0.1291(11) 0.5610(11) 0.2740(11) 0.097(3) Uani 0.525(5) 1 d D U P A 2
H18M H -0.103187 0.549242 0.321843 0.117 Uiso 0.525(5) 1 calc R U P A 2
H18N H -0.180922 0.517414 0.238031 0.117 Uiso 0.525(5) 1 calc R U P A 2
C19A C 0.3027(10) 0.8446(7) 0.2414(7) 0.129(4) Uani 0.752(10) 1 d D . P B 1
H19A H 0.302002 0.838835 0.291026 0.155 Uiso 0.752(10) 1 calc R U P B 1
H19B H 0.362219 0.881781 0.251789 0.155 Uiso 0.752(10) 1 calc R U P B 1
C19B C 0.5313(12) 0.8450(8) 0.4532(10) 0.205(3) Uani 0.743(10) 1 d D U P C 1
H19C H 0.558739 0.849987 0.507844 0.246 Uiso 0.743(10) 1 calc R U P C 1
H19D H 0.461250 0.849596 0.444268 0.246 Uiso 0.743(10) 1 calc R U P C 1
C19C C 0.1103(9) 0.6347(8) 0.5701(8) 0.153(5) Uani 1 1 d D U . . .
H19E H 0.044683 0.630167 0.577592 0.183 Uiso 1 1 calc R U . . .
H19F H 0.115925 0.676125 0.547777 0.183 Uiso 1 1 calc R U . . .
C19D C -0.0991(12) 0.6467(10) 0.3541(10) 0.102(3) Uani 0.475(5) 1 d D U P A 1
H19G H -0.116971 0.682715 0.325645 0.122 Uiso 0.475(5) 1 calc R U P A 1
H19H H -0.030227 0.665369 0.386390 0.122 Uiso 0.475(5) 1 calc R U P A 1
C19E C 0.3027(10) 0.8446(7) 0.2414(7) 0.129(4) Uani 0.248(10) 1 d D . P B 2
H19I H 0.237320 0.855288 0.218240 0.155 Uiso 0.248(10) 1 calc R U P B 2
H19J H 0.302205 0.838806 0.291053 0.155 Uiso 0.248(10) 1 calc R U P B 2
C19F C 0.5313(12) 0.8450(8) 0.4532(10) 0.205(3) Uani 0.257(10) 1 d D U P C 2
H19K H 0.569480 0.853660 0.506987 0.246 Uiso 0.257(10) 1 calc R U P C 2
H19L H 0.561894 0.883869 0.436187 0.246 Uiso 0.257(10) 1 calc R U P C 2
C19G C -0.1735(10) 0.6337(9) 0.2926(9) 0.102(3) Uani 0.525(5) 1 d D U P A 2
H19M H -0.210920 0.631523 0.328955 0.122 Uiso 0.525(5) 1 calc R U P A 2
H19N H -0.119558 0.678252 0.319388 0.122 Uiso 0.525(5) 1 calc R U P A 2
C20A C 0.2217(11) 0.8785(9) 0.2172(9) 0.121(5) Uani 0.752(10) 1 d D . P B 1
H20A H 0.161657 0.843792 0.210806 0.145 Uiso 0.752(10) 1 calc R U P B 1
H20B H 0.219192 0.881717 0.166070 0.145 Uiso 0.752(10) 1 calc R U P B 1
C20B C 0.5844(13) 0.9131(13) 0.4387(15) 0.205(3) Uani 0.743(10) 1 d D U P C 1
H20C H 0.553259 0.911814 0.385652 0.246 Uiso 0.743(10) 1 calc R U P C 1
H20D H 0.577652 0.962526 0.474752 0.246 Uiso 0.743(10) 1 calc R U P C 1
C20C C 0.1921(8) 0.6595(8) 0.6528(7) 0.137(4) Uani 1 1 d D U . . .
H20E H 0.177287 0.626512 0.682069 0.165 Uiso 1 1 calc R U . . .
H20F H 0.257590 0.653467 0.646023 0.165 Uiso 1 1 calc R U . . .
C20D C -0.1620(12) 0.6511(10) 0.4063(10) 0.106(3) Uani 0.475(5) 1 d D U P A 1
H20G H -0.141204 0.618334 0.437966 0.127 Uiso 0.475(5) 1 calc R U P A 1
H20H H -0.230594 0.629744 0.374559 0.127 Uiso 0.475(5) 1 calc R U P A 1
C20E C 0.375(3) 0.9145(17) 0.259(3) 0.121(5) Uani 0.248(10) 1 d D . P B 2
H20I H 0.371062 0.923180 0.209434 0.145 Uiso 0.248(10) 1 calc R U P B 2
H20J H 0.441169 0.901877 0.276838 0.145 Uiso 0.248(10) 1 calc R U P B 2
C20F C 0.428(2) 0.858(3) 0.451(3) 0.205(3) Uani 0.257(10) 1 d D U P C 2
H20K H 0.386082 0.808436 0.438409 0.246 Uiso 0.257(10) 1 calc R U P C 2
H20L H 0.402488 0.880795 0.410894 0.246 Uiso 0.257(10) 1 calc R U P C 2
C20G C -0.2377(11) 0.6480(10) 0.2276(10) 0.106(3) Uani 0.525(5) 1 d D U P A 2
H20M H -0.195442 0.655655 0.196022 0.127 Uiso 0.525(5) 1 calc R U P A 2
H20N H -0.282406 0.598424 0.197028 0.127 Uiso 0.525(5) 1 calc R U P A 2
C21A C 0.2197(10) 0.9590(8) 0.2707(9) 0.115(5) Uani 0.752(10) 1 d D . P B 1
H21A H 0.153879 0.971750 0.252651 0.138 Uiso 0.752(10) 1 calc R U P B 1
H21B H 0.226920 0.955913 0.322590 0.138 Uiso 0.752(10) 1 calc R U P B 1
C21B C 0.6886(13) 0.9088(12) 0.4493(15) 0.219(5) Uani 0.743(10) 1 d D U P C 1
H21C H 0.696619 0.871712 0.402157 0.262 Uiso 0.743(10) 1 calc R U P C 1
H21D H 0.713784 0.889606 0.492424 0.262 Uiso 0.743(10) 1 calc R U P C 1
C21C C 0.1906(8) 0.7422(8) 0.6952(7) 0.136(4) Uani 1 1 d D U . . .
H21E H 0.123761 0.746727 0.699501 0.163 Uiso 1 1 calc R U . . .
H21F H 0.203717 0.773492 0.663871 0.163 Uiso 1 1 calc R U . . .
C21D C -0.1580(10) 0.7326(9) 0.4596(9) 0.099(3) Uani 0.475(5) 1 d D U P A 1
H21G H -0.171660 0.766746 0.428469 0.118 Uiso 0.475(5) 1 calc R U P A 1
H21H H -0.210103 0.732015 0.484912 0.118 Uiso 0.475(5) 1 calc R U P A 1
C21E C 0.371(2) 0.989(2) 0.315(2) 0.115(5) Uani 0.248(10) 1 d D . P B 2
H21I H 0.357773 0.980539 0.360633 0.138 Uiso 0.248(10) 1 calc R U P B 2
H21J H 0.433849 1.024396 0.332446 0.138 Uiso 0.248(10) 1 calc R U P B 2
C21F C 0.425(4) 0.912(3) 0.528(3) 0.219(5) Uani 0.257(10) 1 d D U P C 2
H21K H 0.389526 0.883306 0.552000 0.262 Uiso 0.257(10) 1 calc R U P C 2
H21L H 0.492351 0.932267 0.562931 0.262 Uiso 0.257(10) 1 calc R U P C 2
C21G C -0.2993(9) 0.7068(10) 0.2290(9) 0.099(3) Uani 0.525(5) 1 d D U P A 2
H21M H -0.259282 0.758630 0.246187 0.118 Uiso 0.525(5) 1 calc R U P A 2
H21N H -0.339962 0.706729 0.263636 0.118 Uiso 0.525(5) 1 calc R U P A 2
C22A C 0.2923(10) 1.0241(7) 0.2790(7) 0.130(4) Uani 0.752(10) 1 d D . P B 1
H22A H 0.290627 1.023483 0.226690 0.156 Uiso 0.752(10) 1 calc R U P B 1
H22B H 0.357839 1.014458 0.303075 0.156 Uiso 0.752(10) 1 calc R U P B 1
C22B C 0.7487(15) 0.9889(13) 0.4665(16) 0.236(6) Uani 0.743(10) 1 d D U P C 1
H22C H 0.815396 0.992210 0.498505 0.355 Uiso 0.743(10) 1 calc R U P C 1
H22D H 0.717707 1.029415 0.493836 0.355 Uiso 0.743(10) 1 calc R U P C 1
H22E H 0.750925 0.995627 0.418038 0.355 Uiso 0.743(10) 1 calc R U P C 1
C22C C 0.2630(7) 0.7771(7) 0.7755(6) 0.114(3) Uani 1 1 d D U . . .
H22F H 0.330318 0.773137 0.772227 0.137 Uiso 1 1 calc R U . . .
H22G H 0.249510 0.747448 0.808121 0.137 Uiso 1 1 calc R U . . .
C22D C -0.0615(12) 0.7654(11) 0.5203(10) 0.119(3) Uani 0.475(5) 1 d D U P A 1
H22H H -0.009543 0.766967 0.495043 0.143 Uiso 0.475(5) 1 calc R U P A 1
H22I H -0.047157 0.730642 0.550802 0.143 Uiso 0.475(5) 1 calc R U P A 1
C22E C 0.2923(10) 1.0241(7) 0.2790(7) 0.130(4) Uani 0.248(10) 1 d D . P B 2
H22J H 0.229456 0.989619 0.265941 0.156 Uiso 0.248(10) 1 calc R U P B 2
H22K H 0.302070 1.025481 0.229951 0.156 Uiso 0.248(10) 1 calc R U P B 2
C22F C 0.375(5) 0.979(3) 0.520(4) 0.236(6) Uani 0.257(10) 1 d D U P C 2
H22L H 0.385173 0.991867 0.476452 0.355 Uiso 0.257(10) 1 calc R U P C 2
H22M H 0.402636 1.023991 0.567456 0.355 Uiso 0.257(10) 1 calc R U P C 2
H22N H 0.304813 0.965445 0.512248 0.355 Uiso 0.257(10) 1 calc R U P C 2
C22G C -0.3663(10) 0.6831(11) 0.1412(9) 0.119(3) Uani 0.525(5) 1 d D U P A 2
H22O H -0.408681 0.632170 0.123082 0.143 Uiso 0.525(5) 1 calc R U P A 2
H22P H -0.327475 0.684483 0.105526 0.143 Uiso 0.525(5) 1 calc R U P A 2
C23A C 0.2824(9) 1.1045(7) 0.3248(7) 0.118(4) Uani 0.752(10) 1 d D . P B 1
H23A H 0.236266 1.125189 0.291379 0.178 Uiso 0.752(10) 1 calc R U P B 1
H23B H 0.346406 1.137990 0.344864 0.178 Uiso 0.752(10) 1 calc R U P B 1
H23C H 0.258063 1.102439 0.367659 0.178 Uiso 0.752(10) 1 calc R U P B 1
C23C C 0.2558(7) 0.8647(7) 0.8141(8) 0.139(5) Uani 1 1 d D U . . .
H23D H 0.264242 0.893390 0.780025 0.208 Uiso 1 1 calc R U . . .
H23E H 0.307102 0.886803 0.863446 0.208 Uiso 1 1 calc R U . . .
H23F H 0.191494 0.868246 0.822563 0.208 Uiso 1 1 calc R U . . .
C23D C -0.0583(16) 0.8460(11) 0.5744(11) 0.126(4) Uani 0.475(5) 1 d D U P A 1
H23G H -0.060714 0.882535 0.546391 0.189 Uiso 0.475(5) 1 calc R U P A 1
H23H H 0.002356 0.860971 0.617154 0.189 Uiso 0.475(5) 1 calc R U P A 1
H23I H -0.114594 0.846375 0.594647 0.189 Uiso 0.475(5) 1 calc R U P A 1
C23E C 0.2824(9) 1.1045(7) 0.3248(7) 0.118(4) Uani 0.248(10) 1 d D . P B 2
H23J H 0.333485 1.122702 0.374410 0.178 Uiso 0.248(10) 1 calc R U P B 2
H23K H 0.217906 1.103466 0.333362 0.178 Uiso 0.248(10) 1 calc R U P B 2
H23L H 0.289344 1.139450 0.296130 0.178 Uiso 0.248(10) 1 calc R U P B 2
C23G C -0.4265(13) 0.7535(11) 0.1557(12) 0.126(4) Uani 0.525(5) 1 d D U P A 2
H23M H -0.414722 0.785544 0.125360 0.189 Uiso 0.525(5) 1 calc R U P A 2
H23N H -0.404929 0.784789 0.210433 0.189 Uiso 0.525(5) 1 calc R U P A 2
H23O H -0.496539 0.733078 0.140077 0.189 Uiso 0.525(5) 1 calc R U P A 2
N1S N 0.3063(5) 0.2690(5) 0.1245(5) 0.081(2) Uani 1 1 d . . . . .
C1S C 0.2932(5) 0.3273(6) 0.1581(6) 0.074(2) Uani 1 1 d . . . . .
C2S C 0.2737(5) 0.4042(5) 0.2023(5) 0.079(2) Uani 1 1 d . . . . .
H2SA H 0.279217 0.440424 0.174754 0.119 Uiso 1 1 calc R U . . .
H2SB H 0.321665 0.424044 0.253463 0.119 Uiso 1 1 calc R U . . .
H2SC H 0.207631 0.398237 0.207463 0.119 Uiso 1 1 calc R U . . .
O1S O 0.1913(15) 0.7308(11) 0.3765(11) 0.085(4) Uani 0.25 1 d D . P . .
C14S C 0.123(2) 0.7743(17) 0.3503(12) 0.085(4) Uani 0.25 1 d D . P . .
H14A H 0.057189 0.742846 0.327762 0.102 Uiso 0.25 1 calc R U P . .
H14B H 0.140851 0.790952 0.310009 0.102 Uiso 0.25 1 calc R U P . .
C11S C 0.2416(18) 0.7679(17) 0.4553(14) 0.085(4) Uani 0.25 1 d D . P . .
H11A H 0.303103 0.800976 0.462001 0.102 Uiso 0.25 1 calc R U P . .
H11B H 0.257431 0.729591 0.481250 0.102 Uiso 0.25 1 calc R U P . .
C13S C 0.125(2) 0.8452(14) 0.4189(15) 0.085(4) Uani 0.25 1 d D . P . .
H13A H 0.058283 0.856500 0.417453 0.102 Uiso 0.25 1 calc R U P . .
H13B H 0.166730 0.891478 0.420900 0.102 Uiso 0.25 1 calc R U P . .
C12S C 0.170(2) 0.8170(17) 0.4879(11) 0.085(4) Uani 0.25 1 d D . P . .
H12E H 0.205143 0.860748 0.535326 0.102 Uiso 0.25 1 calc R U P . .
H12F H 0.119996 0.785626 0.498444 0.102 Uiso 0.25 1 calc R U P . .

loop_
_atom_site_aniso_label
_atom_site_aniso_U_11
_atom_site_aniso_U_22
_atom_site_aniso_U_33
_atom_site_aniso_U_23
_atom_site_aniso_U_13
_atom_site_aniso_U_12
Cu1 0.0445(5) 0.0850(9) 0.0783(8) 0.0291(6) 0.0199(5) 0.0040(5)
Cu2 0.0475(5) 0.0837(9) 0.0834(8) 0.0335(7) 0.0203(5) 0.0065(5)
Cu3 0.0497(5) 0.0812(9) 0.0904(9) 0.0377(7) 0.0230(5) 0.0081(5)
Cu4 0.0477(5) 0.0811(9) 0.0850(8) 0.0316(7) 0.0221(5) 0.0062(5)
O1A 0.058(3) 0.084(4) 0.061(3) 0.019(3) 0.010(2) 0.018(3)
O1B 0.054(2) 0.071(4) 0.092(4) 0.024(3) 0.033(3) 0.005(2)
O1C 0.075(3) 0.077(4) 0.064(4) 0.026(3) 0.004(3) 0.012(3)
O1D 0.058(3) 0.084(4) 0.109(5) 0.028(4) 0.042(3) -0.001(3)
O2A 0.069(3) 0.115(5) 0.059(3) 0.032(3) 0.018(3) 0.029(3)
O2B 0.045(2) 0.089(4) 0.077(4) 0.028(3) 0.018(2) 0.010(2)
O2C 0.097(4) 0.086(4) 0.062(4) 0.033(3) 0.009(3) -0.008(3)
O2D 0.049(3) 0.089(4) 0.104(5) 0.020(4) 0.022(3) 0.002(3)
O3A 0.079(3) 0.092(4) 0.060(3) 0.033(3) 0.029(3) 0.018(3)
O3B 0.046(2) 0.099(4) 0.063(3) 0.023(3) 0.007(2) 0.013(2)
O3C 0.100(4) 0.098(5) 0.080(4) 0.038(4) 0.027(3) -0.014(3)
O3D 0.056(3) 0.088(5) 0.093(4) 0.012(4) 0.006(3) 0.011(3)
N1A 0.049(3) 0.073(4) 0.074(4) 0.025(4) 0.018(3) 0.008(3)
N1B 0.044(3) 0.072(5) 0.091(5) 0.021(4) 0.024(3) 0.004(3)
N1C 0.056(3) 0.079(5) 0.075(5) 0.031(4) 0.022(3) 0.013(3)
N1D 0.047(3) 0.076(5) 0.104(5) 0.041(4) 0.031(3) 0.011(3)
C1A 0.049(4) 0.093(7) 0.062(5) 0.019(5) 0.022(4) 0.001(4)
C1B 0.047(3) 0.081(6) 0.074(5) 0.030(4) 0.015(3) 0.003(4)
C1C 0.054(4) 0.088(7) 0.078(6) 0.045(5) 0.020(4) 0.010(4)
C1D 0.047(4) 0.090(7) 0.095(6) 0.048(5) 0.020(4) 0.008(4)
C2A 0.042(3) 0.089(6) 0.064(5) 0.025(5) 0.015(3) 0.000(3)
C2B 0.041(3) 0.072(5) 0.078(5) 0.021(4) 0.026(3) 0.001(3)
C2C 0.057(4) 0.085(6) 0.061(5) 0.030(5) 0.007(3) 0.005(4)
C2D 0.048(4) 0.076(6) 0.100(6) 0.038(5) 0.025(4) -0.001(4)
C3A 0.048(3) 0.074(6) 0.063(5) 0.015(4) 0.011(3) 0.006(3)
C3B 0.045(3) 0.077(6) 0.081(5) 0.033(4) 0.023(3) 0.012(3)
C3C 0.055(4) 0.095(7) 0.063(5) 0.037(5) 0.012(4) 0.014(4)
C3D 0.051(4) 0.069(6) 0.090(6) 0.025(5) 0.025(4) -0.001(3)
C4A 0.064(4) 0.087(7) 0.070(6) 0.021(5) 0.009(4) 0.008(4)
C4B 0.047(3) 0.088(6) 0.088(6) 0.040(5) 0.027(4) 0.004(4)
C4C 0.080(5) 0.104(8) 0.061(5) 0.032(5) 0.017(4) 0.025(5)
C4D 0.047(4) 0.097(7) 0.089(6) 0.041(5) 0.026(4) 0.012(4)
C5A 0.065(4) 0.087(7) 0.061(5) 0.019(5) 0.006(4) 0.007(4)
C5B 0.043(3) 0.081(6) 0.093(6) 0.031(5) 0.025(4) 0.004(4)
C5C 0.092(6) 0.119(9) 0.082(7) 0.050(7) 0.022(5) 0.046(6)
C5D 0.045(3) 0.082(7) 0.109(7) 0.042(6) 0.024(4) 0.010(4)
C6A 0.057(4) 0.089(6) 0.057(5) 0.019(4) 0.017(4) 0.009(4)
C6B 0.046(3) 0.087(6) 0.084(6) 0.034(5) 0.029(4) 0.007(4)
C6C 0.077(5) 0.102(8) 0.092(7) 0.050(6) 0.026(5) 0.026(5)
C6D 0.046(3) 0.075(6) 0.092(6) 0.036(5) 0.018(4) -0.005(3)
C7A 0.084(5) 0.111(8) 0.063(6) 0.020(5) 0.014(4) 0.018(5)
C7B 0.045(4) 0.095(7) 0.159(9) 0.049(6) 0.041(5) 0.011(4)
C7C 0.133(9) 0.121(9) 0.097(8) 0.051(7) 0.034(7) 0.055(7)
C7D 0.064(5) 0.092(8) 0.156(10) 0.052(7) 0.039(5) -0.003(4)
C8A 0.066(4) 0.098(7) 0.074(6) 0.027(5) -0.002(4) 0.019(4)
C8B 0.055(4) 0.087(6) 0.075(5) 0.025(5) 0.033(4) 0.005(4)
C8C 0.090(5) 0.077(6) 0.057(5) 0.023(5) 0.001(4) 0.007(5)
C8D 0.056(4) 0.102(7) 0.099(7) 0.035(5) 0.036(4) -0.006(4)
C9A 0.056(4) 0.098(7) 0.066(5) 0.024(5) 0.010(4) 0.036(4)
C9B 0.051(4) 0.071(5) 0.070(5) 0.027(4) 0.023(4) 0.003(3)
C9C 0.071(4) 0.078(6) 0.051(5) 0.020(4) 0.005(4) 0.007(4)
C9D 0.053(4) 0.085(7) 0.096(7) 0.028(5) 0.039(4) 0.001(4)
C10A 0.038(3) 0.086(6) 0.085(6) 0.016(5) 0.002(4) 0.010(3)
C10B 0.065(4) 0.071(5) 0.070(5) 0.030(4) 0.025(4) 0.007(4)
C10C 0.064(4) 0.072(6) 0.056(5) 0.018(4) 0.008(3) 0.004(4)
C10D 0.060(4) 0.110(8) 0.071(6) 0.037(6) 0.027(4) -0.002(5)
C11A 0.040(3) 0.087(6) 0.071(5) 0.021(5) 0.009(3) 0.020(3)
C11B 0.059(4) 0.074(5) 0.072(5) 0.038(4) 0.027(4) 0.013(4)
C11C 0.050(3) 0.073(5) 0.054(4) 0.018(4) 0.010(3) 0.000(3)
C11D 0.066(4) 0.087(7) 0.079(6) 0.023(5) 0.040(4) -0.003(4)
C12A 0.053(4) 0.094(6) 0.064(5) 0.030(5) 0.006(3) 0.023(4)
C12B 0.058(4) 0.070(5) 0.070(5) 0.030(4) 0.026(4) 0.003(3)
C12C 0.056(4) 0.078(6) 0.059(5) 0.018(4) 0.015(3) 0.004(4)
C12D 0.056(4) 0.090(7) 0.087(6) 0.017(5) 0.039(4) -0.006(4)
C13A 0.052(4) 0.090(6) 0.073(6) 0.035(5) 0.013(4) 0.019(4)
C13B 0.047(3) 0.080(6) 0.061(5) 0.026(4) 0.016(3) 0.000(3)
C13C 0.069(4) 0.094(7) 0.051(5) 0.018(4) 0.014(4) -0.004(4)
C13D 0.047(4) 0.075(6) 0.098(7) 0.022(5) 0.032(4) 0.008(4)
C14A 0.064(4) 0.085(6) 0.058(5) 0.025(5) 0.010(4) 0.024(4)
C14B 0.046(3) 0.072(5) 0.082(6) 0.036(4) 0.020(4) 0.002(3)
C14C 0.075(5) 0.070(6) 0.059(5) 0.021(4) 0.009(4) -0.005(4)
C14D 0.042(3) 0.095(7) 0.081(6) 0.013(5) 0.023(4) -0.005(4)
C15A 0.071(5) 0.093(7) 0.064(5) 0.023(5) 0.017(4) 0.026(4)
C15B 0.048(4) 0.079(6) 0.081(6) 0.019(5) 0.014(4) 0.017(4)
C15C 0.081(6) 0.098(7) 0.088(7) 0.037(6) 0.013(5) -0.002(5)
C15D 0.061(4) 0.089(7) 0.098(7) 0.010(6) 0.013(5) 0.005(4)
C16A 0.068(4) 0.080(6) 0.062(5) 0.028(4) 0.020(4) 0.018(4)
C16B 0.046(3) 0.087(6) 0.077(6) 0.030(5) 0.019(4) 0.002(3)
C16C 0.073(5) 0.106(8) 0.074(6) 0.032(5) 0.028(4) -0.005(5)
C16D 0.044(3) 0.090(7) 0.091(6) 0.024(5) 0.015(4) 0.011(4)
C17A 0.072(5) 0.103(8) 0.091(7) 0.037(6) 0.026(5) 0.022(5)
C17B 0.073(5) 0.083(6) 0.072(6) 0.023(5) 0.022(4) 0.000(4)
C17C 0.089(5) 0.115(7) 0.088(6) 0.013(5) 0.049(5) -0.002(5)
C17D 0.057(4) 0.108(6) 0.115(6) 0.037(5) 0.038(4) 0.020(4)
C17G 0.057(4) 0.108(6) 0.115(6) 0.037(5) 0.038(4) 0.020(4)
C18A 0.095(6) 0.074(7) 0.109(8) 0.038(6) 0.033(6) 0.011(5)
C18B 0.110(7) 0.083(7) 0.098(7) 0.024(6) 0.035(6) -0.008(5)
C18C 0.095(5) 0.132(7) 0.121(7) 0.020(6) 0.052(5) 0.004(5)
C18D 0.055(5) 0.119(6) 0.122(6) 0.031(5) 0.045(4) 0.015(4)
C18G 0.055(5) 0.119(6) 0.122(6) 0.031(5) 0.045(4) 0.015(4)
C19A 0.146(11) 0.115(11) 0.134(11) 0.047(9) 0.050(9) 0.022(9)
C19B 0.192(6) 0.226(6) 0.216(6) 0.135(5) 0.036(6) -0.031(6)
C19C 0.120(7) 0.175(9) 0.160(9) 0.031(7) 0.070(7) 0.018(6)
C19D 0.060(4) 0.121(6) 0.124(6) 0.030(5) 0.044(4) 0.010(4)
C19E 0.146(11) 0.115(11) 0.134(11) 0.047(9) 0.050(9) 0.022(9)
C19F 0.192(6) 0.226(6) 0.216(6) 0.135(5) 0.036(6) -0.031(6)
C19G 0.060(4) 0.121(6) 0.124(6) 0.030(5) 0.044(4) 0.010(4)
C20A 0.113(11) 0.112(13) 0.131(13) 0.024(10) 0.047(10) 0.014(9)
C20B 0.192(6) 0.226(6) 0.216(6) 0.135(5) 0.036(6) -0.031(6)
C20C 0.095(6) 0.172(9) 0.136(8) 0.024(6) 0.061(6) -0.002(6)
C20D 0.074(5) 0.126(6) 0.123(6) 0.035(5) 0.050(4) 0.005(4)
C20E 0.113(11) 0.112(13) 0.131(13) 0.024(10) 0.047(10) 0.014(9)
C20F 0.192(6) 0.226(6) 0.216(6) 0.135(5) 0.036(6) -0.031(6)
C20G 0.074(5) 0.126(6) 0.123(6) 0.035(5) 0.050(4) 0.005(4)
C21A 0.114(10) 0.132(13) 0.135(13) 0.073(11) 0.058(9) 0.038(9)
C21B 0.197(8) 0.238(8) 0.229(8) 0.126(7) 0.039(7) -0.032(7)
C21C 0.109(6) 0.169(9) 0.136(8) 0.048(7) 0.054(6) 0.015(6)
C21D 0.074(5) 0.125(6) 0.119(6) 0.048(5) 0.061(4) 0.000(4)
C21E 0.114(10) 0.132(13) 0.135(13) 0.073(11) 0.058(9) 0.038(9)
C21F 0.197(8) 0.238(8) 0.229(8) 0.126(7) 0.039(7) -0.032(7)
C21G 0.074(5) 0.125(6) 0.119(6) 0.048(5) 0.061(4) 0.000(4)
C22A 0.153(11) 0.143(12) 0.124(10) 0.068(9) 0.060(9) 0.043(9)
C22B 0.208(11) 0.238(11) 0.254(14) 0.113(11) 0.035(12) -0.034(9)
C22C 0.078(5) 0.143(8) 0.117(7) 0.041(6) 0.035(5) -0.006(5)
C22D 0.096(5) 0.147(7) 0.129(7) 0.048(6) 0.066(5) -0.022(5)
C22E 0.153(11) 0.143(12) 0.124(10) 0.068(9) 0.060(9) 0.043(9)
C22F 0.208(11) 0.238(11) 0.254(14) 0.113(11) 0.035(12) -0.034(9)
C22G 0.096(5) 0.147(7) 0.129(7) 0.048(6) 0.066(5) -0.022(5)
C23A 0.147(10) 0.108(10) 0.104(9) 0.038(7) 0.038(7) 0.027(8)
C23C 0.074(6) 0.151(10) 0.186(11) 0.047(9) 0.044(7) 0.008(6)
C23D 0.135(9) 0.136(9) 0.126(9) 0.070(7) 0.049(7) -0.006(7)
C23E 0.147(10) 0.108(10) 0.104(9) 0.038(7) 0.038(7) 0.027(8)
C23G 0.135(9) 0.136(9) 0.126(9) 0.070(7) 0.049(7) -0.006(7)
N1S 0.058(4) 0.096(6) 0.090(6) 0.037(5) 0.018(4) 0.005(4)
C1S 0.047(4) 0.098(8) 0.083(7) 0.046(6) 0.015(4) 0.001(4)
C2S 0.060(4) 0.099(7) 0.077(6) 0.030(5) 0.017(4) 0.006(4)
O1S 0.079(8) 0.093(11) 0.085(10) 0.040(8) 0.017(7) 0.012(7)
C14S 0.079(8) 0.093(11) 0.085(10) 0.040(8) 0.017(7) 0.012(7)
C11S 0.079(8) 0.093(11) 0.085(10) 0.040(8) 0.017(7) 0.012(7)
C13S 0.079(8) 0.093(11) 0.085(10) 0.040(8) 0.017(7) 0.012(7)
C12S 0.079(8) 0.093(11) 0.085(10) 0.040(8) 0.017(7) 0.012(7)

loop_
_atom_type_symbol
_atom_type_description
_atom_type_scat_dispersion_real
_atom_type_scat_dispersion_imag
_atom_type_scat_source
C C 0.0181 0.0091 'International Tables Vol C Tables 4.2.6.8 and 6.1.1.4'
H H 0.0000 0.0000 'International Tables Vol C Tables 4.2.6.8 and 6.1.1.4'
Cu Cu -1.9646 0.5888 'International Tables Vol C Tables 4.2.6.8 and 6.1.1.4'
N N 0.0311 0.0180 'International Tables Vol C Tables 4.2.6.8 and 6.1.1.4'
O O 0.0492 0.0322 'International Tables Vol C Tables 4.2.6.8 and 6.1.1.4'

loop_
_geom_angle_atom_site_label_1
_geom_angle_atom_site_label_2
_geom_angle_atom_site_label_3
_geom_angle
_geom_angle_site_symmetry_1
_geom_angle_site_symmetry_3
_geom_angle_publ_flag
Cu4 Cu1 Cu2 89.35(4) . . ?
N1A Cu1 Cu2 134.33(19) . . ?
N1A Cu1 Cu4 45.12(19) . . ?
N1A Cu1 N1B 177.2(3) . . ?
N1B Cu1 Cu2 44.65(19) . . ?
N1B Cu1 Cu4 134.0(2) . . ?
Cu3 Cu2 Cu1 90.60(4) . . ?
N1B Cu2 Cu1 44.57(16) . . ?
N1B Cu2 Cu3 135.16(17) . . ?
N1B Cu2 N1C 179.0(3) . . ?
N1C Cu2 Cu1 135.86(18) . . ?
N1C Cu2 Cu3 45.27(18) . . ?
Cu2 Cu3 Cu4 89.76(4) . . ?
N1C Cu3 Cu2 45.25(19) . . ?
N1C Cu3 Cu4 135.01(19) . . ?
N1C Cu3 N1D 177.4(3) . . ?
N1D Cu3 Cu2 134.11(19) . . ?
N1D Cu3 Cu4 44.43(19) . . ?
Cu1 Cu4 Cu3 90.28(4) . . ?
N1A Cu4 Cu1 44.59(17) . . ?
N1A Cu4 Cu3 134.76(17) . . ?
N1D Cu4 Cu1 135.45(17) . . ?
N1D Cu4 Cu3 45.23(17) . . ?
N1D Cu4 N1A 175.8(3) . . ?
C3A O1A C8A 116.8(6) . . ?
C3B O1B C8B 117.5(5) . . ?
C8C O1C C3C 115.4(6) . . ?
C3D O1D C8D 117.4(5) . . ?
C14A O2A C15A 117.0(6) . . ?
C14B O2B C15B 115.8(5) . . ?
C14C O2C C15C 116.4(6) . . ?
C15D O2D C14D 116.2(5) . . ?
C10B O3A C15A 117.9(6) . . ?
C10C O3B C15B 117.4(5) . . ?
C10D O3C C15C 117.5(6) . . ?
C10A O3D C15D 116.7(6) . . ?
Cu1 N1A Cu4 90.3(3) . . ?
Cu1 N1A H1A 109.1 . . ?
Cu4 N1A H1A 109.1 . . ?
C1A N1A Cu1 122.9(5) . . ?
C1A N1A Cu4 114.7(4) . . ?
C1A N1A H1A 109.1 . . ?
Cu1 N1B Cu2 90.8(2) . . ?
Cu1 N1B H1B 110.2 . . ?
Cu2 N1B H1B 110.2 . . ?
C1B N1B Cu1 118.3(5) . . ?
C1B N1B Cu2 115.8(5) . . ?
C1B N1B H1B 110.2 . . ?
Cu2 N1C Cu3 89.5(3) . . ?
Cu2 N1C H1C 110.2 . . ?
Cu3 N1C H1C 110.3 . . ?
C1C N1C Cu2 116.4(5) . . ?
C1C N1C Cu3 118.7(4) . . ?
C1C N1C H1C 110.2 . . ?
Cu3 N1D H1D 109.7 . . ?
Cu4 N1D Cu3 90.3(2) . . ?
Cu4 N1D H1D 109.7 . . ?
C1D N1D Cu3 113.4(5) . . ?
C1D N1D Cu4 122.4(5) . . ?
C1D N1D H1D 109.7 . . ?
C2A C1A N1A 119.4(7) . . ?
C2A C1A C6A 119.1(8) . . ?
C6A C1A N1A 121.5(8) . . ?
C2B C1B N1B 121.5(6) . . ?
C2B C1B C6B 119.7(7) . . ?
C6B C1B N1B 118.9(7) . . ?
C2C C1C N1C 120.5(7) . . ?
C2C C1C C6C 119.7(9) . . ?
C6C C1C N1C 119.8(9) . . ?
C2D C1D N1D 121.6(6) . . ?
C2D C1D C6D 120.3(7) . . ?
C6D C1D N1D 118.1(8) . . ?
C1A C2A H2A 119.2 . . ?
C3A C2A C1A 121.7(8) . . ?
C3A C2A H2A 119.2 . . ?
C1B C2B H2B 119.5 . . ?
C1B C2B C3B 121.0(6) . . ?
C3B C2B H2B 119.5 . . ?
C1C C2C H2C 119.3 . . ?
C1C C2C C3C 121.5(8) . . ?
C3C C2C H2C 119.3 . . ?
C1D C2D H2D 119.7 . . ?
C1D C2D C3D 120.7(7) . . ?
C3D C2D H2D 119.7 . . ?
O1A C3A C2A 116.9(7) . . ?
O1A C3A C4A 123.1(7) . . ?
C2A C3A C4A 120.0(8) . . ?
O1B C3B C4B 122.5(7) . . ?
C2B C3B O1B 116.6(5) . . ?
C2B C3B C4B 120.9(7) . . ?
C2C C3C O1C 116.6(7) . . ?
C4C C3C O1C 122.9(8) . . ?
C4C C3C C2C 120.5(9) . . ?
O1D C3D C2D 116.1(6) . . ?
O1D C3D C4D 123.8(7) . . ?
C4D C3D C2D 120.1(8) . . ?
C3A C4A H4A 121.4 . . ?
C5A C4A C3A 117.1(8) . . ?
C5A C4A H4A 121.5 . . ?
C3B C4B H4B 121.6 . . ?
C5B C4B C3B 116.7(7) . . ?
C5B C4B H4B 121.6 . . ?
C3C C4C H4C 121.3 . . ?
C5C C4C C3C 117.4(9) . . ?
C5C C4C H4C 121.3 . . ?
C3D C4D H4D 120.4 . . ?
C3D C4D C5D 119.2(7) . . ?
C5D C4D H4D 120.4 . . ?
C4A C5A H5A 117.8 . . ?
C4A C5A C6A 124.3(8) . . ?
C6A C5A H5A 117.9 . . ?
C4B C5B H5B 118.2 . . ?
C6B C5B C4B 123.6(6) . . ?
C6B C5B H5B 118.2 . . ?
C4C C5C H5C 118.2 . . ?
C4C C5C C6C 123.5(9) . . ?
C6C C5C H5C 118.3 . . ?
C4D C5D H5D 119.1 . . ?
C6D C5D C4D 121.7(7) . . ?
C6D C5D H5D 119.1 . . ?
C1A C6A C7A 120.1(8) . . ?
C5A C6A C1A 117.7(8) . . ?
C5A C6A C7A 122.2(7) . . ?
C1B C6B C7B 119.4(7) . . ?
C5B C6B C1B 118.0(7) . . ?
C5B C6B C7B 122.6(6) . . ?
C1C C6C C5C 117.4(9) . . ?
C1C C6C C7C 121.0(10) . . ?
C5C C6C C7C 121.6(9) . . ?
C1D C6D C7D 120.6(7) . . ?
C5D C6D C1D 117.8(8) . . ?
C5D C6D C7D 121.5(7) . . ?
C6A C7A H7AA 109.5 . . ?
C6A C7A H7AB 109.5 . . ?
C6A C7A H7AC 109.4 . . ?
H7AA C7A H7AB 109.5 . . ?
H7AA C7A H7AC 109.5 . . ?
H7AB C7A H7AC 109.5 . . ?
C6B C7B H7BA 109.4 . . ?
C6B C7B H7BB 109.5 . . ?
C6B C7B H7BC 109.5 . . ?
H7BA C7B H7BB 109.5 . . ?
H7BA C7B H7BC 109.5 . . ?
H7BB C7B H7BC 109.5 . . ?
C6C C7C H7CA 109.4 . . ?
C6C C7C H7CB 109.5 . . ?
C6C C7C H7CC 109.4 . . ?
H7CA C7C H7CB 109.5 . . ?
H7CA C7C H7CC 109.5 . . ?
H7CB C7C H7CC 109.5 . . ?
C6D C7D H7DA 109.5 . . ?
C6D C7D H7DB 109.5 . . ?
C6D C7D H7DC 109.5 . . ?
H7DA C7D H7DB 109.5 . . ?
H7DA C7D H7DC 109.5 . . ?
H7DB C7D H7DC 109.5 . . ?
O1A C8A H8AA 110.2 . . ?
O1A C8A H8AB 110.2 . . ?
O1A C8A C9A 107.6(6) . . ?
H8AA C8A H8AB 108.5 . . ?
C9A C8A H8AA 110.2 . . ?
C9A C8A H8AB 110.2 . . ?
O1B C8B H8BA 110.2 . . ?
O1B C8B H8BB 110.2 . . ?
O1B C8B C9B 107.6(5) . . ?
H8BA C8B H8BB 108.5 . . ?
C9B C8B H8BA 110.2 . . ?
C9B C8B H8BB 110.2 . . ?
O1C C8C H8CA 110.1 . . ?
O1C C8C H8CB 110.1 . . ?
O1C C8C C9C 108.0(6) . . ?
H8CA C8C H8CB 108.4 . . ?
C9C C8C H8CA 110.1 . . ?
C9C C8C H8CB 110.1 . . ?
O1D C8D H8DA 109.9 . . ?
O1D C8D H8DB 109.8 . . ?
O1D C8D C9D 109.2(6) . . ?
H8DA C8D H8DB 108.3 . . ?
C9D C8D H8DA 109.8 . . ?
C9D C8D H8DB 109.8 . . ?
C10A C9A C8A 120.8(8) . . ?
C10A C9A C14A 118.9(8) . . ?
C14A C9A C8A 120.3(7) . . ?
C10B C9B C8B 122.7(7) . . ?
C14B C9B C8B 119.3(7) . . ?
C14B C9B C10B 118.1(7) . . ?
C10C C9C C8C 120.6(7) . . ?
C14C C9C C8C 120.9(8) . . ?
C14C C9C C10C 118.4(8) . . ?
C10D C9D C8D 122.6(9) . . ?
C14D C9D C8D 120.6(8) . . ?
C14D C9D C10D 116.9(9) . . ?
C9A C10A O3D 117.5(8) . . ?
C9A C10A C11A 122.4(8) . . ?
C11A C10A O3D 120.1(7) . . ?
O3A C10B C9B 117.3(7) . . ?
O3A C10B C11B 121.4(7) . . ?
C9B C10B C11B 121.3(7) . . ?
O3B C10C C9C 117.2(7) . . ?
O3B C10C C11C 121.5(7) . . ?
C11C C10C C9C 121.1(7) . . ?
O3C C10D C9D 116.8(9) . . ?
O3C C10D C11D 120.7(8) . . ?
C11D C10D C9D 122.5(9) . . ?
C10A C11A C12A 117.3(7) . . ?
C10A C11A C16D 120.7(7) . . ?
C12A C11A C16D 122.0(7) . . ?
C10B C11B C16A 119.4(7) . . ?
C12B C11B C10B 117.7(7) . . ?
C12B C11B C16A 122.9(7) . . ?
C10C C11C C16B 119.7(6) . . ?
C12C C11C C10C 118.6(7) . . ?
C12C C11C C16B 121.6(7) . . ?
C10D C11D C12D 116.2(8) . . ?
C10D C11D C16C 118.7(9) . . ?
C12D C11D C16C 125.1(9) . . ?
C11A C12A H12A 119.1 . . ?
C11A C12A C13A 121.9(8) . . ?
C13A C12A H12A 119.1 . . ?
C11B C12B H12B 118.1 . . ?
C11B C12B C13B 123.9(7) . . ?
C13B C12B H12B 118.1 . . ?
C11C C12C H12C 118.5 . . ?
C11C C12C C13C 123.1(8) . . ?
C13C C12C H12C 118.4 . . ?
C11D C12D H12D 117.4 . . ?
C13D C12D C11D 125.1(9) . . ?
C13D C12D H12D 117.5 . . ?
C12A C13A C16A 121.3(8) . . ?
C14A C13A C12A 117.9(8) . . ?
C14A C13A C16A 120.8(7) . . ?
C12B C13B C16B 122.4(7) . . ?
C14B C13B C12B 116.2(7) . . ?
C14B C13B C16B 121.4(7) . . ?
C12C C13C C14C 116.3(7) . . ?
C12C C13C C16C 124.6(8) . . ?
C14C C13C C16C 119.1(8) . . ?
C12D C13D C16D 122.5(8) . . ?
C14D C13D C12D 114.9(9) . . ?
C14D C13D C16D 122.6(8) . . ?
O2A C14A C9A 117.5(8) . . ?
C13A C14A O2A 120.9(8) . . ?
C13A C14A C9A 121.6(7) . . ?
O2B C14B C9B 117.4(7) . . ?
O2B C14B C13B 119.6(7) . . ?
C9B C14B C13B 122.8(7) . . ?
O2C C14C C13C 118.7(7) . . ?
C9C C14C O2C 118.6(8) . . ?
C9C C14C C13C 122.5(7) . . ?
C9D C14D O2D 116.0(8) . . ?
C13D C14D O2D 119.5(9) . . ?
C13D C14D C9D 124.5(8) . . ?
O2A C15A O3A 111.7(7) . . ?
O2A C15A H15A 109.3 . . ?
O2A C15A H15B 109.3 . . ?
O3A C15A H15A 109.3 . . ?
O3A C15A H15B 109.3 . . ?
H15A C15A H15B 107.9 . . ?
O2B C15B H15C 108.6 . . ?
O2B C15B H15D 108.6 . . ?
O3B C15B O2B 114.6(7) . . ?
O3B C15B H15C 108.6 . . ?
O3B C15B H15D 108.6 . . ?
H15C C15B H15D 107.6 . . ?
O2C C15C O3C 113.6(8) . . ?
O2C C15C H15E 108.8 . . ?
O2C C15C H15F 108.9 . . ?
O3C C15C H15E 108.9 . . ?
O3C C15C H15F 108.8 . . ?
H15E C15C H15F 107.7 . . ?
O2D C15D O3D 111.5(7) . . ?
O2D C15D H15G 109.3 . . ?
O2D C15D H15H 109.3 . . ?
O3D C15D H15G 109.3 . . ?
O3D C15D H15H 109.3 . . ?
H15G C15D H15H 108.0 . . ?
C11B C16A H16A 107.1 . . ?
C13A C16A C11B 107.6(6) . . ?
C13A C16A H16A 107.1 . . ?
C13A C16A C17A 115.3(6) . . ?
C17A C16A C11B 112.1(7) . . ?
C17A C16A H16A 107.2 . . ?
C11C C16B H16B 106.3 . . ?
C13B C16B C11C 106.3(6) . . ?
C13B C16B H16B 106.4 . . ?
C17B C16B C11C 115.1(6) . . ?
C17B C16B C13B 115.7(7) . . ?
C17B C16B H16B 106.4 . . ?
C11D C16C H16C 107.6 . . ?
C11D C16C C17C 114.4(8) . . ?
C13C C16C C11D 107.0(6) . . ?
C13C C16C H16C 107.6 . . ?
C13C C16C C17C 112.2(7) . . ?
C17C C16C H16C 107.7 . . ?
C11A C16D H16D 106.3 . . ?
C11A C16D H16E 106.3 . . ?
C13D C16D C11A 107.3(6) . . ?
C13D C16D H16D 106.3 . . ?
C13D C16D H16E 106.3 . . ?
C13D C16D C17D 115.4(8) . . ?
C13D C16D C17G 115.4(8) . . ?
C17D C16D C11A 114.6(7) . . ?
C17D C16D H16D 106.3 . . ?
C17G C16D C11A 114.6(7) . . ?
C17G C16D H16E 106.3 . . ?
C16A C17A H17A 108.6 . . ?
C16A C17A H17B 108.6 . . ?
C16A C17A C18A 114.6(7) . . ?
H17A C17A H17B 107.6 . . ?
C18A C17A H17A 108.6 . . ?
C18A C17A H17B 108.6 . . ?
C16B C17B H17C 109.2 . . ?
C16B C17B H17D 109.2 . . ?
C16B C17B C18B 112.1(7) . . ?
H17C C17B H17D 107.9 . . ?
C18B C17B H17C 109.2 . . ?
C18B C17B H17D 109.2 . . ?
C16C C17C H17E 109.7 . . ?
C16C C17C H17F 109.8 . . ?
H17E C17C H17F 108.3 . . ?
C18C C17C C16C 109.3(8) . . ?
C18C C17C H17E 109.8 . . ?
C18C C17C H17F 109.9 . . ?
C16D C17D H17G 108.0 . . ?
C16D C17D H17H 108.0 . . ?
C16D C17D C18D 117.1(10) . . ?
H17G C17D H17H 107.3 . . ?
C18D C17D H17G 108.0 . . ?
C18D C17D H17H 108.0 . . ?
C16D C17G H17I 108.9 . . ?
C16D C17G H17J 108.9 . . ?
H17I C17G H17J 107.7 . . ?
C18G C17G C16D 113.2(9) . . ?
C18G C17G H17I 108.9 . . ?
C18G C17G H17J 108.9 . . ?
C17A C18A H18A 108.6 . . ?
C17A C18A H18B 108.6 . . ?
C17A C18A H18C 108.6 . . ?
C17A C18A H18D 108.6 . . ?
H18A C18A H18B 107.5 . . ?
H18C C18A H18D 107.5 . . ?
C19A C18A C17A 114.7(8) . . ?
C19A C18A H18A 108.6 . . ?
C19A C18A H18B 108.6 . . ?
C19E C18A C17A 114.7(8) . . ?
C19E C18A H18C 108.6 . . ?
C19E C18A H18D 108.6 . . ?
C17B C18B H18E 109.1 . . ?
C17B C18B H18F 109.1 . . ?
C17B C18B H18G 109.1 . . ?
C17B C18B H18H 109.1 . . ?
C17B C18B C19B 112.3(9) . . ?
C17B C18B C19F 112.3(9) . . ?
H18E C18B H18F 107.8 . . ?
H18G C18B H18H 107.8 . . ?
C19B C18B H18E 109.2 . . ?
C19B C18B H18F 109.2 . . ?
C19F C18B H18G 109.2 . . ?
C19F C18B H18H 109.2 . . ?
C17C C18C H18I 109.3 . . ?
C17C C18C H18J 109.4 . . ?
H18I C18C H18J 108.0 . . ?
C19C C18C C17C 111.5(9) . . ?
C19C C18C H18I 109.2 . . ?
C19C C18C H18J 109.5 . . ?
C17D C18D H18K 108.2 . . ?
C17D C18D H18L 108.3 . . ?
H18K C18D H18L 107.4 . . ?
C19D C18D C17D 116.1(14) . . ?
C19D C18D H18K 108.3 . . ?
C19D C18D H18L 108.2 . . ?
C17G C18G H18M 109.0 . . ?
C17G C18G H18N 109.0 . . ?
C17G C18G C19G 112.7(12) . . ?
H18M C18G H18N 107.8 . . ?
C19G C18G H18M 109.0 . . ?
C19G C18G H18N 109.0 . . ?
C18A C19A H19A 107.5 . . ?
C18A C19A H19B 107.4 . . ?
H19A C19A H19B 107.0 . . ?
C20A C19A C18A 119.3(12) . . ?
C20A C19A H19A 107.5 . . ?
C20A C19A H19B 107.5 . . ?
C18B C19B H19C 108.8 . . ?
C18B C19B H19D 108.8 . . ?
C18B C19B C20B 115.0(14) . . ?
H19C C19B H19D 107.6 . . ?
C20B C19B H19C 107.9 . . ?
C20B C19B H19D 108.5 . . ?
C18C C19C H19E 108.7 . . ?
C18C C19C H19F 108.9 . . ?
C18C C19C C20C 113.8(11) . . ?
H19E C19C H19F 107.6 . . ?
C20C C19C H19E 108.8 . . ?
C20C C19C H19F 108.8 . . ?
C18D C19D H19G 108.1 . . ?
C18D C19D H19H 108.1 . . ?
C18D C19D C20D 116.7(13) . . ?
H19G C19D H19H 107.3 . . ?
C20D C19D H19G 108.0 . . ?
C20D C19D H19H 108.2 . . ?
C18A C19E H19I 107.4 . . ?
C18A C19E H19J 107.5 . . ?
H19I C19E H19J 107.0 . . ?
C20E C19E C18A 119.6(18) . . ?
C20E C19E H19I 107.3 . . ?
C20E C19E H19J 107.4 . . ?
C18B C19F H19K 108.6 . . ?
C18B C19F H19L 108.3 . . ?
H19K C19F H19L 107.3 . . ?
C20F C19F C18B 114.9(18) . . ?
C20F C19F H19K 109.4 . . ?
C20F C19F H19L 108.1 . . ?
C18G C19G H19M 108.3 . . ?
C18G C19G H19N 108.2 . . ?
H19M C19G H19N 107.4 . . ?
C20G C19G C18G 116.2(13) . . ?
C20G C19G H19M 108.2 . . ?
C20G C19G H19N 108.2 . . ?
C19A C20A H20A 108.3 . . ?
C19A C20A H20B 108.3 . . ?
C19A C20A C21A 115.9(13) . . ?
H20A C20A H20B 107.4 . . ?
C21A C20A H20A 108.3 . . ?
C21A C20A H20B 108.2 . . ?
C19B C20B H20C 108.7 . . ?
C19B C20B H20D 110.3 . . ?
H20C C20B H20D 108.0 . . ?
C21B C20B C19B 111.3(14) . . ?
C21B C20B H20C 108.0 . . ?
C21B C20B H20D 110.4 . . ?
C19C C20C H20E 110.2 . . ?
C19C C20C H20F 110.2 . . ?
H20E C20C H20F 108.5 . . ?
C21C C20C C19C 107.5(11) . . ?
C21C C20C H20E 110.2 . . ?
C21C C20C H20F 110.3 . . ?
C19D C20D H20G 108.6 . . ?
C19D C20D H20H 108.9 . . ?
C19D C20D C21D 114.0(12) . . ?
H20G C20D H20H 107.7 . . ?
C21D C20D H20G 108.7 . . ?
C21D C20D H20H 108.8 . . ?
C19E C20E H20I 107.3 . . ?
C19E C20E H20J 107.2 . . ?
C19E C20E C21E 120(3) . . ?
H20I C20E H20J 106.9 . . ?
C21E C20E H20I 107.4 . . ?
C21E C20E H20J 107.3 . . ?
C19F C20F H20K 108.7 . . ?
C19F C20F H20L 109.9 . . ?
C19F C20F C21F 112(2) . . ?
H20K C20F H20L 107.9 . . ?
C21F C20F H20K 108.8 . . ?
C21F C20F H20L 109.8 . . ?
C19G C20G H20M 105.3 . . ?
C19G C20G H20N 105.3 . . ?
H20M C20G H20N 106.0 . . ?
C21G C20G C19G 128.0(14) . . ?
C21G C20G H20M 105.3 . . ?
C21G C20G H20N 105.3 . . ?
C20A C21A H21A 107.7 . . ?
C20A C21A H21B 107.6 . . ?
H21A C21A H21B 107.1 . . ?
C22A C21A C20A 118.7(11) . . ?
C22A C21A H21A 107.6 . . ?
C22A C21A H21B 107.6 . . ?
C20B C21B H21C 110.7 . . ?
C20B C21B H21D 108.3 . . ?
C20B C21B C22B 111.2(16) . . ?
H21C C21B H21D 108.0 . . ?
C22B C21B H21C 109.1 . . ?
C22B C21B H21D 109.6 . . ?
C20C C21C H21E 108.4 . . ?
C20C C21C H21F 108.3 . . ?
C20C C21C C22C 115.9(11) . . ?
H21E C21C H21F 107.4 . . ?
C22C C21C H21E 108.3 . . ?
C22C C21C H21F 108.3 . . ?
C20D C21D H21G 108.8 . . ?
C20D C21D H21H 108.9 . . ?
H21G C21D H21H 107.7 . . ?
C22D C21D C20D 113.4(13) . . ?
C22D C21D H21G 108.9 . . ?
C22D C21D H21H 108.9 . . ?
C20E C21E H21I 109.9 . . ?
C20E C21E H21J 109.7 . . ?
H21I C21E H21J 108.2 . . ?
C22E C21E C20E 109(3) . . ?
C22E C21E H21I 109.9 . . ?
C22E C21E H21J 109.8 . . ?
C20F C21F H21K 109.5 . . ?
C20F C21F H21L 109.2 . . ?
H21K C21F H21L 107.8 . . ?
C22F C21F C20F 112(2) . . ?
C22F C21F H21K 109.6 . . ?
C22F C21F H21L 108.2 . . ?
C20G C21G H21M 111.0 . . ?
C20G C21G H21N 110.9 . . ?
C20G C21G C22G 104.1(12) . . ?
H21M C21G H21N 108.9 . . ?
C22G C21G H21M 111.0 . . ?
C22G C21G H21N 110.9 . . ?
C21A C22A H22A 107.7 . . ?
C21A C22A H22B 107.8 . . ?
C21A C22A C23A 118.1(11) . . ?
H22A C22A H22B 107.1 . . ?
C23A C22A H22A 107.8 . . ?
C23A C22A H22B 107.8 . . ?
C21B C22B H22C 110.9 . . ?
C21B C22B H22D 110.6 . . ?
C21B C22B H22E 111.1 . . ?
H22C C22B H22D 108.0 . . ?
H22C C22B H22E 108.0 . . ?
H22D C22B H22E 108.1 . . ?
C21C C22C H22F 109.4 . . ?
C21C C22C H22G 109.3 . . ?
C21C C22C C23C 111.4(10) . . ?
H22F C22C H22G 108.0 . . ?
C23C C22C H22F 109.4 . . ?
C23C C22C H22G 109.4 . . ?
C21D C22D H22H 108.9 . . ?
C21D C22D H22I 108.9 . . ?
C21D C22D C23D 113.4(15) . . ?
H22H C22D H22I 107.7 . . ?
C23D C22D H22H 109.0 . . ?
C23D C22D H22I 108.9 . . ?
C21E C22E H22J 107.8 . . ?
C21E C22E H22K 107.9 . . ?
C21E C22E C23E 117.2(18) . . ?
H22J C22E H22K 107.2 . . ?
C23E C22E H22J 108.1 . . ?
C23E C22E H22K 108.1 . . ?
C21F C22F H22L 122.5 . . ?
C21F C22F H22M 123.6 . . ?
C21F C22F H22N 124.8 . . ?
H22L C22F H22M 93.0 . . ?
H22L C22F H22N 91.8 . . ?
H22M C22F H22N 92.0 . . ?
C21G C22G H22O 112.6 . . ?
C21G C22G H22P 112.6 . . ?
C21G C22G C23G 95.9(11) . . ?
H22O C22G H22P 110.1 . . ?
C23G C22G H22O 112.6 . . ?
C23G C22G H22P 112.5 . . ?
C22A C23A H23A 109.4 . . ?
C22A C23A H23B 109.5 . . ?
C22A C23A H23C 109.5 . . ?
H23A C23A H23B 109.5 . . ?
H23A C23A H23C 109.5 . . ?
H23B C23A H23C 109.5 . . ?
C22C C23C H23D 109.5 . . ?
C22C C23C H23E 109.5 . . ?
C22C C23C H23F 109.5 . . ?
H23D C23C H23E 109.5 . . ?
H23D C23C H23F 109.5 . . ?
H23E C23C H23F 109.5 . . ?
C22D C23D H23G 109.5 . . ?
C22D C23D H23H 109.4 . . ?
C22D C23D H23I 109.6 . . ?
H23G C23D H23H 109.5 . . ?
H23G C23D H23I 109.5 . . ?
H23H C23D H23I 109.5 . . ?
C22E C23E H23J 94.5 . . ?
C22E C23E H23K 100.3 . . ?
C22E C23E H23L 98.1 . . ?
H23J C23E H23K 44.4 . . ?
H23J C23E H23L 55.7 . . ?
H23K C23E H23L 98.6 . . ?
C22G C23G H23M 109.6 . . ?
C22G C23G H23N 109.4 . . ?
C22G C23G H23O 109.5 . . ?
H23M C23G H23N 109.5 . . ?
H23M C23G H23O 109.5 . . ?
H23N C23G H23O 109.5 . . ?
N1S C1S C2S 178.9(8) . . ?
C1S C2S H2SA 109.5 . . ?
C1S C2S H2SB 109.5 . . ?
C1S C2S H2SC 109.5 . . ?
H2SA C2S H2SB 109.5 . . ?
H2SA C2S H2SC 109.5 . . ?
H2SB C2S H2SC 109.5 . . ?
C14S O1S C11S 110.6(13) . . ?
O1S C14S H14A 110.1 . . ?
O1S C14S H14B 110.0 . . ?
O1S C14S C13S 108.3(13) . . ?
H14A C14S H14B 108.4 . . ?
C13S C14S H14A 110.0 . . ?
C13S C14S H14B 109.9 . . ?
O1S C11S H11A 110.8 . . ?
O1S C11S H11B 110.7 . . ?
O1S C11S C12S 104.8(13) . . ?
H11A C11S H11B 108.9 . . ?
C12S C11S H11A 110.8 . . ?
C12S C11S H11B 110.9 . . ?
C14S C13S H13A 111.6 . . ?
C14S C13S H13B 111.7 . . ?
C14S C13S C12S 100.8(11) . . ?
H13A C13S H13B 109.4 . . ?
C12S C13S H13A 111.6 . . ?
C12S C13S H13B 111.6 . . ?
C11S C12S C13S 100.0(12) . . ?
C11S C12S H12E 111.7 . . ?
C11S C12S H12F 111.7 . . ?
C13S C12S H12E 111.9 . . ?
C13S C12S H12F 111.8 . . ?
H12E C12S H12F 109.5 . . ?

loop_
_geom_bond_atom_site_label_1
_geom_bond_atom_site_label_2
_geom_bond_distance
_geom_bond_site_symmetry_2
_geom_bond_publ_flag
Cu1 Cu2 2.6862(16) . ?
Cu1 Cu4 2.6802(12) . ?
Cu1 N1A 1.881(6) . ?
Cu1 N1B 1.885(5) . ?
Cu2 Cu3 2.6631(13) . ?
Cu2 N1B 1.888(6) . ?
Cu2 N1C 1.891(6) . ?
Cu3 Cu4 2.6840(16) . ?
Cu3 N1C 1.892(6) . ?
Cu3 N1D 1.906(6) . ?
Cu4 N1A 1.899(6) . ?
Cu4 N1D 1.879(6) . ?
O1A C3A 1.369(9) . ?
O1A C8A 1.462(9) . ?
O1B C3B 1.386(8) . ?
O1B C8B 1.458(9) . ?
O1C C3C 1.420(9) . ?
O1C C8C 1.413(9) . ?
O1D C3D 1.361(9) . ?
O1D C8D 1.413(9) . ?
O2A C14A 1.376(9) . ?
O2A C15A 1.417(8) . ?
O2B C14B 1.383(8) . ?
O2B C15B 1.398(9) . ?
O2C C14C 1.380(9) . ?
O2C C15C 1.395(10) . ?
O2D C14D 1.409(9) . ?
O2D C15D 1.405(10) . ?
O3A C10B 1.390(9) . ?
O3A C15A 1.414(9) . ?
O3B C10C 1.364(8) . ?
O3B C15B 1.395(9) . ?
O3C C10D 1.378(10) . ?
O3C C15C 1.415(10) . ?
O3D C10A 1.414(9) . ?
O3D C15D 1.447(11) . ?
N1A H1A 1.0000 . ?
N1A C1A 1.414(10) . ?
N1B H1B 1.0000 . ?
N1B C1B 1.436(9) . ?
N1C H1C 1.0000 . ?
N1C C1C 1.417(10) . ?
N1D H1D 1.0000 . ?
N1D C1D 1.443(10) . ?
C1A C2A 1.383(10) . ?
C1A C6A 1.408(10) . ?
C1B C2B 1.361(10) . ?
C1B C6B 1.430(9) . ?
C1C C2C 1.365(11) . ?
C1C C6C 1.380(12) . ?
C1D C2D 1.370(11) . ?
C1D C6D 1.430(9) . ?
C2A H2A 0.9500 . ?
C2A C3A 1.371(10) . ?
C2B H2B 0.9500 . ?
C2B C3B 1.378(10) . ?
C2C H2C 0.9500 . ?
C2C C3C 1.372(11) . ?
C2D H2D 0.9500 . ?
C2D C3D 1.380(10) . ?
C3A C4A 1.411(11) . ?
C3B C4B 1.401(8) . ?
C3C C4C 1.370(11) . ?
C3D C4D 1.376(10) . ?
C4A H4A 0.9500 . ?
C4A C5A 1.368(11) . ?
C4B H4B 0.9500 . ?
C4B C5B 1.396(10) . ?
C4C H4C 0.9500 . ?
C4C C5C 1.367(12) . ?
C4D H4D 0.9500 . ?
C4D C5D 1.409(11) . ?
C5A H5A 0.9500 . ?
C5A C6A 1.375(11) . ?
C5B H5B 0.9500 . ?
C5B C6B 1.354(10) . ?
C5C H5C 0.9500 . ?
C5C C6C 1.389(13) . ?
C5D H5D 0.9500 . ?
C5D C6D 1.360(11) . ?
C6A C7A 1.524(11) . ?
C6B C7B 1.495(11) . ?
C6C C7C 1.511(13) . ?
C6D C7D 1.518(12) . ?
C7A H7AA 0.9800 . ?
C7A H7AB 0.9800 . ?
C7A H7AC 0.9800 . ?
C7B H7BA 0.9800 . ?
C7B H7BB 0.9800 . ?
C7B H7BC 0.9800 . ?
C7C H7CA 0.9800 . ?
C7C H7CB 0.9800 . ?
C7C H7CC 0.9800 . ?
C7D H7DA 0.9800 . ?
C7D H7DB 0.9800 . ?
C7D H7DC 0.9800 . ?
C8A H8AA 0.9900 . ?
C8A H8AB 0.9900 . ?
C8A C9A 1.517(12) . ?
C8B H8BA 0.9900 . ?
C8B H8BB 0.9900 . ?
C8B C9B 1.467(10) . ?
C8C H8CA 0.9900 . ?
C8C H8CB 0.9900 . ?
C8C C9C 1.479(11) . ?
C8D H8DA 0.9900 . ?
C8D H8DB 0.9900 . ?
C8D C9D 1.473(12) . ?
C9A C10A 1.377(11) . ?
C9A C14A 1.395(11) . ?
C9B C10B 1.394(10) . ?
C9B C14B 1.390(10) . ?
C9C C10C 1.416(11) . ?
C9C C14C 1.373(11) . ?
C9D C10D 1.406(12) . ?
C9D C14D 1.402(12) . ?
C10A C11A 1.381(11) . ?
C10B C11B 1.411(10) . ?
C10C C11C 1.402(11) . ?
C10D C11D 1.387(12) . ?
C11A C12A 1.389(11) . ?
C11A C16D 1.547(11) . ?
C11B C12B 1.367(10) . ?
C11B C16A 1.549(10) . ?
C11C C12C 1.372(9) . ?
C11C C16B 1.541(10) . ?
C11D C12D 1.406(12) . ?
C11D C16C 1.522(12) . ?
C12A H12A 0.9500 . ?
C12A C13A 1.423(10) . ?
C12B H12B 0.9500 . ?
C12B C13B 1.400(10) . ?
C12C H12C 0.9500 . ?
C12C C13C 1.410(11) . ?
C12D H12D 0.9500 . ?
C12D C13D 1.395(11) . ?
C13A C14A 1.360(11) . ?
C13A C16A 1.496(11) . ?
C13B C14B 1.399(10) . ?
C13B C16B 1.516(10) . ?
C13C C14C 1.426(12) . ?
C13C C16C 1.516(10) . ?
C13D C14D 1.380(12) . ?
C13D C16D 1.496(12) . ?
C15A H15A 0.9900 . ?
C15A H15B 0.9900 . ?
C15B H15C 0.9900 . ?
C15B H15D 0.9900 . ?
C15C H15E 0.9900 . ?
C15C H15F 0.9900 . ?
C15D H15G 0.9900 . ?
C15D H15H 0.9900 . ?
C16A H16A 1.0000 . ?
C16A C17A 1.513(11) . ?
C16B H16B 1.0000 . ?
C16B C17B 1.497(11) . ?
C16C H16C 1.0000 . ?
C16C C17C 1.542(12) . ?
C16D H16D 1.0000 . ?
C16D H16E 1.0000 . ?
C16D C17D 1.505(11) . ?
C16D C17G 1.505(11) . ?
C17A H17A 0.9900 . ?
C17A H17B 0.9900 . ?
C17A C18A 1.547(11) . ?
C17B H17C 0.9900 . ?
C17B H17D 0.9900 . ?
C17B C18B 1.505(11) . ?
C17C H17E 0.9900 . ?
C17C H17F 0.9900 . ?
C17C C18C 1.538(10) . ?
C17D H17G 0.9900 . ?
C17D H17H 0.9900 . ?
C17D C18D 1.538(15) . ?
C17G H17I 0.9900 . ?
C17G H17J 0.9900 . ?
C17G C18G 1.507(14) . ?
C18A H18A 0.9900 . ?
C18A H18B 0.9900 . ?
C18A H18C 0.9900 . ?
C18A H18D 0.9900 . ?
C18A C19A 1.512(10) . ?
C18A C19E 1.512(10) . ?
C18B H18E 0.9900 . ?
C18B H18F 0.9900 . ?
C18B H18G 0.9900 . ?
C18B H18H 0.9900 . ?
C18B C19B 1.527(12) . ?
C18B C19F 1.527(12) . ?
C18C H18I 0.9900 . ?
C18C H18J 0.9900 . ?
C18C C19C 1.426(12) . ?
C18D H18K 0.9900 . ?
C18D H18L 0.9900 . ?
C18D C19D 1.482(16) . ?
C18G H18M 0.9900 . ?
C18G H18N 0.9900 . ?
C18G C19G 1.512(15) . ?
C19A H19A 0.9900 . ?
C19A H19B 0.9900 . ?
C19A C20A 1.401(13) . ?
C19B H19C 0.9900 . ?
C19B H19D 0.9900 . ?
C19B C20B 1.553(15) . ?
C19C H19E 0.9900 . ?
C19C H19F 0.9900 . ?
C19C C20C 1.615(13) . ?
C19D H19G 0.9900 . ?
C19D H19H 0.9900 . ?
C19D C20D 1.497(14) . ?
C19E H19I 0.9896 . ?
C19E H19J 0.9900 . ?
C19E C20E 1.490(19) . ?
C19F H19K 0.9894 . ?
C19F H19L 0.9940 . ?
C19F C20F 1.509(19) . ?
C19G H19M 0.9900 . ?
C19G H19N 0.9900 . ?
C19G C20G 1.452(15) . ?
C20A H20A 0.9900 . ?
C20A H20B 0.9900 . ?
C20A C21A 1.532(14) . ?
C20B H20C 0.9900 . ?
C20B H20D 0.9900 . ?
C20B C21B 1.467(17) . ?
C20C H20E 0.9900 . ?
C20C H20F 0.9900 . ?
C20C C21C 1.499(13) . ?
C20D H20G 0.9900 . ?
C20D H20H 0.9900 . ?
C20D C21D 1.523(14) . ?
C20E H20I 0.9900 . ?
C20E H20J 0.9900 . ?
C20E C21E 1.487(19) . ?
C20F H20K 0.9900 . ?
C20F H20L 0.9900 . ?
C20F C21F 1.52(2) . ?
C20G H20M 0.9900 . ?
C20G H20N 0.9900 . ?
C20G C21G 1.448(14) . ?
C21A H21A 0.9900 . ?
C21A H21B 0.9900 . ?
C21A C22A 1.471(13) . ?
C21B H21C 0.9900 . ?
C21B H21D 0.9900 . ?
C21B C22B 1.550(16) . ?
C21C H21E 0.9900 . ?
C21C H21F 0.9900 . ?
C21C C22C 1.525(12) . ?
C21D H21G 0.9900 . ?
C21D H21H 0.9900 . ?
C21D C22D 1.499(16) . ?
C21E H21I 0.9900 . ?
C21E H21J 0.9900 . ?
C21E C22E 1.461(19) . ?
C21F H21K 0.9900 . ?
C21F H21L 0.9900 . ?
C21F C22F 1.50(2) . ?
C21G H21M 0.9900 . ?
C21G H21N 0.9900 . ?
C21G C22G 1.608(15) . ?
C22A H22A 0.9900 . ?
C22A H22B 0.9900 . ?
C22A C23A 1.513(10) . ?
C22B H22C 0.9942 . ?
C22B H22D 0.9938 . ?
C22B H22E 0.9945 . ?
C22C H22F 0.9900 . ?
C22C H22G 0.9900 . ?
C22C C23C 1.583(12) . ?
C22D H22H 0.9900 . ?
C22D H22I 0.9900 . ?
C22D C23D 1.519(16) . ?
C22E H22J 0.9882 . ?
C22E H22K 0.9917 . ?
C22E C23E 1.513(10) . ?
C22F H22L 1.1095 . ?
C22F H22M 1.1188 . ?
C22F H22N 1.1304 . ?
C22G H22O 0.9900 . ?
C22G H22P 0.9900 . ?
C22G C23G 1.607(16) . ?
C23A H23A 0.9800 . ?
C23A H23B 0.9800 . ?
C23A H23C 0.9800 . ?
C23C H23D 0.9800 . ?
C23C H23E 0.9800 . ?
C23C H23F 0.9800 . ?
C23D H23G 0.9800 . ?
C23D H23H 0.9800 . ?
C23D H23I 0.9800 . ?
C23E H23J 2.0435 . ?
C23E H23K 0.9062 . ?
C23E H23L 1.1575 . ?
C23G H23M 0.9800 . ?
C23G H23N 0.9800 . ?
C23G H23O 0.9800 . ?
N1S C1S 1.129(11) . ?
C1S C2S 1.500(13) . ?
C2S H2SA 0.9800 . ?
C2S H2SB 0.9800 . ?
C2S H2SC 0.9800 . ?
O1S C14S 1.399(17) . ?
O1S C11S 1.411(18) . ?
C14S H14A 0.9900 . ?
C14S H14B 0.9900 . ?
C14S C13S 1.537(17) . ?
C11S H11A 0.9900 . ?
C11S H11B 0.9900 . ?
C11S C12S 1.542(17) . ?
C13S H13A 0.9900 . ?
C13S H13B 0.9900 . ?
C13S C12S 1.571(18) . ?
C12S H12E 0.9900 . ?
C12S H12F 0.9900 . ?

loop_
_geom_torsion_atom_site_label_1
_geom_torsion_atom_site_label_2
_geom_torsion_atom_site_label_3
_geom_torsion_atom_site_label_4
_geom_torsion
_geom_torsion_site_symmetry_1
_geom_torsion_site_symmetry_2
_geom_torsion_site_symmetry_3
_geom_torsion_site_symmetry_4
_geom_torsion_publ_flag
Cu1 Cu2 N1B C1B 122.2(6) . . . . ?
Cu1 Cu2 N1C Cu3 0.2(4) . . . . ?
Cu1 Cu2 N1C C1C -121.9(5) . . . . ?
Cu1 Cu4 N1A C1A -126.9(6) . . . . ?
Cu1 Cu4 N1D Cu3 3.6(4) . . . . ?
Cu1 Cu4 N1D C1D 121.9(5) . . . . ?
Cu1 N1A C1A C2A -51.5(8) . . . . ?
Cu1 N1A C1A C6A 128.8(6) . . . . ?
Cu1 N1B C1B C2B 40.4(9) . . . . ?
Cu1 N1B C1B C6B -138.9(6) . . . . ?
Cu2 Cu1 N1A Cu4 5.7(4) . . . . ?
Cu2 Cu1 N1A C1A 125.8(5) . . . . ?
Cu2 Cu1 N1B C1B -120.1(6) . . . . ?
Cu2 Cu3 N1C C1C 120.1(7) . . . . ?
Cu2 N1B C1B C2B -65.7(8) . . . . ?
Cu2 N1B C1B C6B 115.0(7) . . . . ?
Cu2 N1C C1C C2C 50.6(8) . . . . ?
Cu2 N1C C1C C6C -127.3(6) . . . . ?
Cu3 Cu2 N1B Cu1 -1.5(4) . . . . ?
Cu3 Cu2 N1B C1B 120.7(4) . . . . ?
Cu3 Cu2 N1C C1C -122.1(6) . . . . ?
Cu3 Cu4 N1A Cu1 -4.8(4) . . . . ?
Cu3 Cu4 N1A C1A -131.8(4) . . . . ?
Cu3 Cu4 N1D C1D 118.3(7) . . . . ?
Cu3 N1C C1C C2C -54.5(8) . . . . ?
Cu3 N1C C1C C6C 127.6(6) . . . . ?
Cu3 N1D C1D C2D 56.7(9) . . . . ?
Cu3 N1D C1D C6D -124.1(7) . . . . ?
Cu4 Cu1 N1A C1A 120.1(7) . . . . ?
Cu4 Cu1 N1B Cu2 0.6(4) . . . . ?
Cu4 Cu1 N1B C1B -119.5(5) . . . . ?
Cu4 Cu3 N1C Cu2 0.7(4) . . . . ?
Cu4 Cu3 N1C C1C 120.8(5) . . . . ?
Cu4 N1A C1A C2A 56.2(7) . . . . ?
Cu4 N1A C1A C6A -123.5(6) . . . . ?
Cu4 N1D C1D C2D -49.7(10) . . . . ?
Cu4 N1D C1D C6D 129.5(7) . . . . ?
O1A C3A C4A C5A 179.4(7) . . . . ?
O1A C8A C9A C10A -94.9(8) . . . . ?
O1A C8A C9A C14A 84.5(9) . . . . ?
O1B C3B C4B C5B 177.5(7) . . . . ?
O1B C8B C9B C10B -93.9(8) . . . . ?
O1B C8B C9B C14B 85.2(8) . . . . ?
O1C C3C C4C C5C 177.2(7) . . . . ?
O1C C8C C9C C10C -92.9(9) . . . . ?
O1C C8C C9C C14C 89.7(9) . . . . ?
O1D C3D C4D C5D 178.6(7) . . . . ?
O1D C8D C9D C10D -89.9(9) . . . . ?
O1D C8D C9D C14D 88.8(8) . . . . ?
O3A C10B C11B C12B -178.5(6) . . . . ?
O3A C10B C11B C16A 2.3(10) . . . . ?
O3B C10C C11C C12C -177.3(7) . . . . ?
O3B C10C C11C C16B 7.5(11) . . . . ?
O3C C10D C11D C12D -179.3(6) . . . . ?
O3C C10D C11D C16C 4.5(10) . . . . ?
O3D C10A C11A C12A -178.3(7) . . . . ?
O3D C10A C11A C16D 2.0(11) . . . . ?
N1A C1A C2A C3A -176.5(6) . . . . ?
N1A C1A C6A C5A 177.2(6) . . . . ?
N1A C1A C6A C7A -1.1(10) . . . . ?
N1B C1B C2B C3B -176.3(7) . . . . ?
N1B C1B C6B C5B 176.6(7) . . . . ?
N1B C1B C6B C7B -4.2(12) . . . . ?
N1C C1C C2C C3C -178.5(6) . . . . ?
N1C C1C C6C C5C 177.7(7) . . . . ?
N1C C1C C6C C7C -3.7(11) . . . . ?
N1D C1D C2D C3D -179.2(7) . . . . ?
N1D C1D C6D C5D 176.6(7) . . . . ?
N1D C1D C6D C7D -1.2(12) . . . . ?
C1A C2A C3A O1A 178.8(6) . . . . ?
C1A C2A C3A C4A -2.0(10) . . . . ?
C1B C2B C3B O1B 179.0(7) . . . . ?
C1B C2B C3B C4B 0.5(12) . . . . ?
C1C C2C C3C O1C -177.8(6) . . . . ?
C1C C2C C3C C4C 2.2(11) . . . . ?
C1D C2D C3D O1D -179.6(7) . . . . ?
C1D C2D C3D C4D 2.2(13) . . . . ?
C2A C1A C6A C5A -2.5(10) . . . . ?
C2A C1A C6A C7A 179.2(7) . . . . ?
C2A C3A C4A C5A 0.2(11) . . . . ?
C2B C1B C6B C5B -2.8(12) . . . . ?
C2B C1B C6B C7B 176.5(8) . . . . ?
C2B C3B C4B C5B -4.1(12) . . . . ?
C2C C1C C6C C5C -0.2(11) . . . . ?
C2C C1C C6C C7C 178.4(8) . . . . ?
C2C C3C C4C C5C -2.7(11) . . . . ?
C2D C1D C6D C5D -4.2(12) . . . . ?
C2D C1D C6D C7D 178.0(8) . . . . ?
C2D C3D C4D C5D -3.3(12) . . . . ?
C3A O1A C8A C9A -177.7(6) . . . . ?
C3A C4A C5A C6A 0.4(12) . . . . ?
C3B O1B C8B C9B -170.2(6) . . . . ?
C3B C4B C5B C6B 4.4(12) . . . . ?
C3C O1C C8C C9C -175.0(6) . . . . ?
C3C C4C C5C C6C 1.9(13) . . . . ?
C3D O1D C8D C9D -175.6(7) . . . . ?
C3D C4D C5D C6D 0.6(12) . . . . ?
C4A C5A C6A C1A 0.7(12) . . . . ?
C4A C5A C6A C7A 179.0(8) . . . . ?
C4B C5B C6B C1B -1.0(13) . . . . ?
C4B C5B C6B C7B 179.7(8) . . . . ?
C4C C5C C6C C1C -0.4(14) . . . . ?
C4C C5C C6C C7C -179.0(9) . . . . ?
C4D C5D C6D C1D 3.1(12) . . . . ?
C4D C5D C6D C7D -179.1(8) . . . . ?
C6A C1A C2A C3A 3.2(10) . . . . ?
C6B C1B C2B C3B 3.0(12) . . . . ?
C6C C1C C2C C3C -0.6(11) . . . . ?
C6D C1D C2D C3D 1.6(12) . . . . ?
C8A O1A C3A C2A -176.6(6) . . . . ?
C8A O1A C3A C4A 4.2(10) . . . . ?
C8A C9A C10A O3D -1.3(11) . . . . ?
C8A C9A C10A C11A 179.3(7) . . . . ?
C8A C9A C14A O2A 2.2(11) . . . . ?
C8A C9A C14A C13A -179.7(7) . . . . ?
C8B O1B C3B C2B -169.6(7) . . . . ?
C8B O1B C3B C4B 8.8(11) . . . . ?
C8B C9B C10B O3A -1.5(10) . . . . ?
C8B C9B C10B C11B 178.8(7) . . . . ?
C8B C9B C14B O2B 4.3(10) . . . . ?
C8B C9B C14B C13B 179.4(6) . . . . ?
C8C O1C C3C C2C -178.2(7) . . . . ?
C8C O1C C3C C4C 1.8(10) . . . . ?
C8C C9C C10C O3B -1.6(11) . . . . ?
C8C C9C C10C C11C -178.1(7) . . . . ?
C8C C9C C14C O2C 4.2(11) . . . . ?
C8C C9C C14C C13C 179.4(7) . . . . ?
C8D O1D C3D C2D 177.1(7) . . . . ?
C8D O1D C3D C4D -4.7(12) . . . . ?
C8D C9D C10D O3C -2.5(10) . . . . ?
C8D C9D C10D C11D 177.5(6) . . . . ?
C8D C9D C14D O2D 2.7(9) . . . . ?
C8D C9D C14D C13D -178.7(6) . . . . ?
C9A C10A C11A C12A 1.0(12) . . . . ?
C9A C10A C11A C16D -178.6(7) . . . . ?
C9B C10B C11B C12B 1.2(10) . . . . ?
C9B C10B C11B C16A -178.1(7) . . . . ?
C9C C10C C11C C12C -0.9(11) . . . . ?
C9C C10C C11C C16B -176.1(7) . . . . ?
C9D C10D C11D C12D 0.8(10) . . . . ?
C9D C10D C11D C16C -175.4(6) . . . . ?
C10A O3D C15D O2D 94.5(8) . . . . ?
C10A C9A C14A O2A -178.4(7) . . . . ?
C10A C9A C14A C13A -0.3(12) . . . . ?
C10A C11A C12A C13A -1.7(11) . . . . ?
C10A C11A C16D C13D 85.4(9) . . . . ?
C10A C11A C16D C17D -145.0(8) . . . . ?
C10A C11A C16D C17G -145.0(8) . . . . ?
C10B O3A C15A O2A 91.4(8) . . . . ?
C10B C9B C14B O2B -176.5(6) . . . . ?
C10B C9B C14B C13B -1.5(10) . . . . ?
C10B C11B C12B C13B -0.4(11) . . . . ?
C10B C11B C16A C13A 85.1(8) . . . . ?
C10B C11B C16A C17A -147.1(7) . . . . ?
C10C O3B C15B O2B 90.7(8) . . . . ?
C10C C9C C14C O2C -173.3(7) . . . . ?
C10C C9C C14C C13C 2.0(12) . . . . ?
C10C C11C C12C C13C 1.1(11) . . . . ?
C10C C11C C16B C13B 82.0(8) . . . . ?
C10C C11C C16B C17B -148.5(7) . . . . ?
C10D O3C C15C O2C 91.3(9) . . . . ?
C10D C9D C14D O2D -178.5(6) . . . . ?
C10D C9D C14D C13D 0.1(10) . . . . ?
C10D C11D C12D C13D 0.9(10) . . . . ?
C10D C11D C16C C13C 87.0(8) . . . . ?
C10D C11D C16C C17C -148.0(7) . . . . ?
C11A C12A C13A C14A 1.4(11) . . . . ?
C11A C12A C13A C16A -176.0(7) . . . . ?
C11A C16D C17D C18D -177.4(11) . . . . ?
C11A C16D C17G C18G 163.7(10) . . . . ?
C11B C12B C13B C14B -1.3(10) . . . . ?
C11B C12B C13B C16B -178.9(6) . . . . ?
C11B C16A C17A C18A 60.1(9) . . . . ?
C11C C12C C13C C14C 0.1(11) . . . . ?
C11C C12C C13C C16C 179.9(7) . . . . ?
C11C C16B C17B C18B 171.8(7) . . . . ?
C11D C12D C13D C14D -1.9(10) . . . . ?
C11D C12D C13D C16D -179.0(6) . . . . ?
C11D C16C C17C C18C 66.0(10) . . . . ?
C12A C11A C16D C13D -94.3(9) . . . . ?
C12A C11A C16D C17D 35.3(10) . . . . ?
C12A C11A C16D C17G 35.3(10) . . . . ?
C12A C13A C14A O2A 177.7(7) . . . . ?
C12A C13A C14A C9A -0.3(11) . . . . ?
C12A C13A C16A C11B 92.7(8) . . . . ?
C12A C13A C16A C17A -33.2(11) . . . . ?
C12B C11B C16A C13A -94.0(9) . . . . ?
C12B C11B C16A C17A 33.8(10) . . . . ?
C12B C13B C14B O2B 177.2(6) . . . . ?
C12B C13B C14B C9B 2.2(10) . . . . ?
C12B C13B C16B C11C 92.8(8) . . . . ?
C12B C13B C16B C17B -36.3(9) . . . . ?
C12C C11C C16B C13B -93.1(8) . . . . ?
C12C C11C C16B C17B 36.3(10) . . . . ?
C12C C13C C14C O2C 173.5(7) . . . . ?
C12C C13C C14C C9C -1.7(11) . . . . ?
C12C C13C C16C C11D 94.1(10) . . . . ?
C12C C13C C16C C17C -32.2(12) . . . . ?
C12D C11D C16C C13C -88.8(10) . . . . ?
C12D C11D C16C C17C 36.2(10) . . . . ?
C12D C13D C14D O2D 179.9(6) . . . . ?
C12D C13D C14D C9D 1.4(10) . . . . ?
C12D C13D C16D C11A 91.8(8) . . . . ?
C12D C13D C16D C17D -37.4(9) . . . . ?
C12D C13D C16D C17G -37.4(9) . . . . ?
C13A C16A C17A C18A -176.3(7) . . . . ?
C13B C16B C17B C18B -63.5(9) . . . . ?
C13C C16C C17C C18C -171.8(8) . . . . ?
C13D C16D C17D C18D -51.9(13) . . . . ?
C13D C16D C17G C18G -70.8(12) . . . . ?
C14A O2A C15A O3A -93.1(8) . . . . ?
C14A C9A C10A O3D 179.3(7) . . . . ?
C14A C9A C10A C11A 0.0(12) . . . . ?
C14A C13A C16A C11B -84.6(9) . . . . ?
C14A C13A C16A C17A 149.5(8) . . . . ?
C14B O2B C15B O3B -91.8(7) . . . . ?
C14B C9B C10B O3A 179.4(6) . . . . ?
C14B C9B C10B C11B -0.3(10) . . . . ?
C14B C13B C16B C11C -84.6(7) . . . . ?
C14B C13B C16B C17B 146.2(7) . . . . ?
C14C O2C C15C O3C -92.9(9) . . . . ?
C14C C9C C10C O3B 175.9(6) . . . . ?
C14C C9C C10C C11C -0.6(11) . . . . ?
C14C C13C C16C C11D -86.1(9) . . . . ?
C14C C13C C16C C17C 147.7(8) . . . . ?
C14D O2D C15D O3D -94.1(9) . . . . ?
C14D C9D C10D O3C 178.8(6) . . . . ?
C14D C9D C10D C11D -1.2(10) . . . . ?
C14D C13D C16D C11A -85.2(8) . . . . ?
C14D C13D C16D C17D 145.7(7) . . . . ?
C14D C13D C16D C17G 145.7(7) . . . . ?
C15A O2A C14A C9A -98.0(8) . . . . ?
C15A O2A C14A C13A 83.9(10) . . . . ?
C15A O3A C10B C9B 101.3(8) . . . . ?
C15A O3A C10B C11B -79.1(9) . . . . ?
C15B O2B C14B C9B -101.9(7) . . . . ?
C15B O2B C14B C13B 82.9(8) . . . . ?
C15B O3B C10C C9C 101.1(8) . . . . ?
C15B O3B C10C C11C -82.4(9) . . . . ?
C15C O2C C14C C9C -100.8(9) . . . . ?
C15C O2C C14C C13C 83.8(9) . . . . ?
C15C O3C C10D C9D 98.7(8) . . . . ?
C15C O3C C10D C11D -81.3(9) . . . . ?
C15D O2D C14D C9D -99.9(8) . . . . ?
C15D O2D C14D C13D 81.4(9) . . . . ?
C15D O3D C10A C9A 100.7(9) . . . . ?
C15D O3D C10A C11A -79.9(9) . . . . ?
C16A C11B C12B C13B 178.8(6) . . . . ?
C16A C13A C14A O2A -5.0(11) . . . . ?
C16A C13A C14A C9A 177.0(7) . . . . ?
C16A C17A C18A C19A -174.3(9) . . . . ?
C16A C17A C18A C19E -174.3(9) . . . . ?
C16B C11C C12C C13C 176.3(7) . . . . ?
C16B C13B C14B O2B -5.2(10) . . . . ?
C16B C13B C14B C9B 179.8(6) . . . . ?
C16B C17B C18B C19B -174.4(10) . . . . ?
C16B C17B C18B C19F -174.4(10) . . . . ?
C16C C11D C12D C13D 176.8(6) . . . . ?
C16C C13C C14C O2C -6.3(11) . . . . ?
C16C C13C C14C C9C 178.5(7) . . . . ?
C16C C17C C18C C19C 169.6(10) . . . . ?
C16D C11A C12A C13A 178.0(7) . . . . ?
C16D C13D C14D O2D -2.9(10) . . . . ?
C16D C13D C14D C9D 178.5(6) . . . . ?
C16D C17D C18D C19D 161.0(15) . . . . ?
C16D C17G C18G C19G -161.9(12) . . . . ?
C17A C18A C19A C20A -63.2(15) . . . . ?
C17A C18A C19E C20E -178(3) . . . . ?
C17B C18B C19B C20B -177.3(12) . . . . ?
C17B C18B C19F C20F -50(3) . . . . ?
C17C C18C C19C C20C -70.3(14) . . . . ?
C17D C18D C19D C20D 173.8(17) . . . . ?
C17G C18G C19G C20G 74.9(18) . . . . ?
C18A C19A C20A C21A -176.0(11) . . . . ?
C18A C19E C20E C21E -174(3) . . . . ?
C18B C19B C20B C21B -57(2) . . . . ?
C18B C19F C20F C21F 147(3) . . . . ?
C18C C19C C20C C21C 166.4(10) . . . . ?
C18D C19D C20D C21D -176.2(18) . . . . ?
C18G C19G C20G C21G 171.5(15) . . . . ?
C19A C20A C21A C22A 68.3(19) . . . . ?
C19B C20B C21B C22B -158(2) . . . . ?
C19C C20C C21C C22C 179.9(9) . . . . ?
C19D C20D C21D C22D -69(2) . . . . ?
C19E C20E C21E C22E -78(5) . . . . ?
C19F C20F C21F C22F 127(5) . . . . ?
C19G C20G C21G C22G -169.8(15) . . . . ?
C20A C21A C22A C23A 173.2(12) . . . . ?
C20C C21C C22C C23C 179.2(9) . . . . ?
C20D C21D C22D C23D -178.8(15) . . . . ?
C20E C21E C22E C23E -174(2) . . . . ?
C20G C21G C22G C23G 180.0(12) . . . . ?
O1S C14S C13S C12S -21(3) . . . . ?
O1S C11S C12S C13S -38(3) . . . . ?
C14S O1S C11S C12S 27(3) . . . . ?
C14S C13S C12S C11S 35(3) . . . . ?
C11S O1S C14S C13S -3(3) . . . . ?
